data_7720038
loop_
_publ_author_name
'Bogachev, Mikhail A.'
'Selikhov, Alexander N.'
'Cherkasov, Anton V.'
'Aysin, Rinat R.'
'Trifonov, Alexander A.'

_publ_section_title
;
 Electrophilic lithium carbazolide as an efficient trap for organolithium
 species: complexes containing monomeric <i>n</i>-BuLi, <i>t</i>-BuLi and
 Me<sub>3</sub>SiCH<sub>2</sub>Li units.
;
_journal_issue 6
_journal_name_full 'Dalton transactions (Cambridge, England : 2003)'
_journal_page_first 2452
_journal_page_last 2464
_journal_paper_doi 10.1039/d5dt02800k
_journal_volume 55
_journal_year 2026
_chemical_formula_moiety 'C54 H77 Li2 N'
_chemical_formula_sum 'C54 H77 Li2 N'
_chemical_formula_weight 754.04
_space_group_crystal_system triclinic
_space_group_IT_number 2
_space_group_name_Hall '-P 1'
_space_group_name_H-M_alt 'P -1'
_atom_sites_solution_hydrogens mixed
_atom_sites_solution_primary dual
_atom_sites_solution_secondary difmap
_audit_creation_method SHELXL-2019/3
_audit_update_record
;
2025-06-14 deposited with the CCDC.	2025-12-30 downloaded from the CCDC.
;
_cell_angle_alpha 81.291(7)
_cell_angle_beta 89.485(9)
_cell_angle_gamma 89.155(9)
_cell_formula_units_Z 4
_cell_length_a 13.0200(14)
_cell_length_b 13.5522(11)
_cell_length_c 26.710(2)
_cell_measurement_reflns_used 10144
_cell_measurement_temperature 100(2)
_cell_measurement_theta_max 26.22
_cell_measurement_theta_min 2.45
_cell_volume 4658.0(7)
_computing_cell_refinement 'CAP 43.121a'
_computing_data_collection 'CAP 43.121a'
_computing_data_reduction 'CAP 43.121a'
_computing_structure_refinement 'SHELXL 2019/2'
_computing_structure_solution 'SHELXT 2018/2'
_diffrn_ambient_temperature 100(2)
_diffrn_measured_fraction_theta_full 0.999
_diffrn_measured_fraction_theta_max 0.981
_diffrn_measurement_device_type 'Rigaku OD Xcalibur E'
_diffrn_measurement_method '\w scans'
_diffrn_radiation_type MoK\a
_diffrn_radiation_wavelength 0.71073
_diffrn_reflns_av_R_equivalents 0.0769
_diffrn_reflns_av_unetI/netI 0.1284
_diffrn_reflns_Laue_measured_fraction_full 0.999
_diffrn_reflns_Laue_measured_fraction_max 0.981
_diffrn_reflns_limit_h_max 16
_diffrn_reflns_limit_h_min -16
_diffrn_reflns_limit_k_max 16
_diffrn_reflns_limit_k_min -16
_diffrn_reflns_limit_l_max 32
_diffrn_reflns_limit_l_min -32
_diffrn_reflns_number 75167
_diffrn_reflns_point_group_measured_fraction_full 0.999
_diffrn_reflns_point_group_measured_fraction_max 0.981
_diffrn_reflns_theta_full 25.242
_diffrn_reflns_theta_max 26.210
_diffrn_reflns_theta_min 2.167
_diffrn_source 'fine-focus sealed tube'
_exptl_absorpt_coefficient_mu 0.060
_exptl_absorpt_correction_T_max 1.000
_exptl_absorpt_correction_T_min 0.854
_exptl_absorpt_correction_type gaussian
_exptl_absorpt_process_details 'CAP 43.121a'
_exptl_crystal_colour colourless
_exptl_crystal_density_diffrn 1.075
_exptl_crystal_description prism
_exptl_crystal_F_000 1656
_exptl_crystal_size_max 0.610
_exptl_crystal_size_mid 0.400
_exptl_crystal_size_min 0.170
_refine_diff_density_max 0.399
_refine_diff_density_min -0.413
_refine_diff_density_rms 0.084
_refine_ls_extinction_method none
_refine_ls_goodness_of_fit_ref 1.073
_refine_ls_hydrogen_treatment mixed
_refine_ls_matrix_type full
_refine_ls_number_parameters 1209
_refine_ls_number_reflns 26322
_refine_ls_number_restraints 1528
_refine_ls_restrained_S_all 1.051
_refine_ls_R_factor_all 0.1449
_refine_ls_R_factor_gt 0.0879
_refine_ls_shift/su_max 0.000
_refine_ls_shift/su_mean 0.000
_refine_ls_structure_factor_coef Fsqd
_refine_ls_weighting_details 'w=1/[\s^2^(Fo^2^)+(0.1329P)^2^+3.7336P] where P=(Fo^2^+2Fc^2^)/3'
_refine_ls_weighting_scheme calc
_refine_ls_wR_factor_gt 0.2620
_refine_ls_wR_factor_ref 0.2837
_reflns_Friedel_coverage 0.000
_reflns_number_gt 14402
_reflns_number_total 26322
_reflns_threshold_expression 'I > 2\s(I)'
_cod_data_source_file d5dt02800k2.cif
_cod_data_source_block licarbiprnbu
_cod_original_cell_volume 4658.1(7)
_cod_database_code 7720038
_shelx_shelxl_version_number 2019/3
_shelx_space_group_comment
;
The symmetry employed for this shelxl refinement is uniquely defined
by the following loop, which should always be used as a source of
symmetry information in preference to the above space-group names.
They are only intended as comments.
;
_shelx_estimated_absorpt_t_min 0.965
_shelx_estimated_absorpt_t_max 0.990

loop_
_space_group_symop_operation_xyz
'x, y, z'
'-x, -y, -z'

loop_
_atom_site_label
_atom_site_type_symbol
_atom_site_fract_x
_atom_site_fract_y
_atom_site_fract_z
_atom_site_U_iso_or_equiv
_atom_site_adp_type
_atom_site_occupancy
_atom_site_site_symmetry_order
_atom_site_calc_flag
_atom_site_refinement_flags_posn
_atom_site_refinement_flags_adp
_atom_site_refinement_flags_occupancy
_atom_site_disorder_assembly
_atom_site_disorder_group
N1A N 0.5523(4) 0.2675(3) 0.08702(17) 0.0139(10) Uani 1 1 d . . . . .
C1A C 0.4946(4) 0.2409(4) 0.0479(2) 0.0147(11) Uani 1 1 d . . . . .
C2A C 0.3862(4) 0.2318(4) 0.0451(2) 0.0128(11) Uani 1 1 d . . . . .
C3A C 0.3470(5) 0.1934(4) 0.0045(2) 0.0179(12) Uani 1 1 d . . . . .
H3A H 0.274703 0.185997 0.003096 0.021 Uiso 1 1 calc R U . . .
C4A C 0.4066(4) 0.1644(4) -0.0347(2) 0.0174(12) Uani 1 1 d . . . . .
C5A C 0.5130(4) 0.1803(4) -0.0343(2) 0.0168(12) Uani 1 1 d . . . . .
H5A H 0.555373 0.165842 -0.061456 0.020 Uiso 1 1 calc R U . . .
C6A C 0.5558(4) 0.2178(4) 0.0069(2) 0.0141(11) Uani 1 1 d . . . . .
C7A C 0.6599(4) 0.2332(4) 0.0201(2) 0.0153(12) Uani 1 1 d . . . . .
C8A C 0.7533(4) 0.2161(4) -0.0028(2) 0.0162(12) Uani 1 1 d . . . . .
H8A H 0.755109 0.195020 -0.035165 0.019 Uiso 1 1 calc R U . . .
C9A C 0.8444(4) 0.2303(4) 0.0221(2) 0.0148(12) Uani 1 1 d . . . . .
C10A C 0.8351(4) 0.2608(4) 0.0702(2) 0.0155(12) Uani 1 1 d . . . . .
H10A H 0.896706 0.271377 0.087331 0.019 Uiso 1 1 calc R U . . .
C11A C 0.7440(4) 0.2763(4) 0.09405(19) 0.0144(12) Uani 1 1 d . . . . .
C12A C 0.6506(4) 0.2603(4) 0.0692(2) 0.0131(11) Uani 1 1 d . . . . .
C13A C 0.3132(4) 0.2552(4) 0.0856(2) 0.0145(11) Uani 1 1 d . . . . .
C14A C 0.2725(4) 0.3549(4) 0.0846(2) 0.0160(11) Uani 1 1 d . . . . .
C15A C 0.2019(4) 0.3738(4) 0.1218(2) 0.0177(12) Uani 1 1 d . . . . .
H15A H 0.183939 0.444884 0.124300 0.021 Uiso 1 1 calc R U . . .
C16A C 0.1687(4) 0.3000(4) 0.1607(2) 0.0179(12) Uani 1 1 d . . . . .
C17A C 0.2065(5) 0.2025(4) 0.1595(2) 0.0208(13) Uani 1 1 d . . . . .
H17A H 0.190026 0.149670 0.188770 0.025 Uiso 1 1 calc R U . . .
C18A C 0.2779(4) 0.1793(4) 0.1234(2) 0.0156(11) Uani 1 1 d . . . . .
C19A C 0.3040(5) 0.4390(4) 0.0422(2) 0.0208(13) Uani 1 1 d . . . . .
H19A H 0.327471 0.407513 0.012480 0.025 Uiso 1 1 calc R U . . .
C20A C 0.2153(5) 0.5102(4) 0.0250(2) 0.0246(14) Uani 1 1 d . . . . .
H20A H 0.235626 0.555212 -0.005655 0.037 Uiso 1 1 calc R U . . .
H20B H 0.197545 0.549439 0.051835 0.037 Uiso 1 1 calc R U . . .
H20C H 0.155511 0.471818 0.017573 0.037 Uiso 1 1 calc R U . . .
C21A C 0.3944(5) 0.4961(5) 0.0594(3) 0.0313(16) Uani 1 1 d . . . . .
H21A H 0.450201 0.449035 0.070983 0.047 Uiso 1 1 calc R U . . .
H21B H 0.372161 0.530997 0.087286 0.047 Uiso 1 1 calc R U . . .
H21C H 0.418716 0.544726 0.031044 0.047 Uiso 1 1 calc R U . . .
C22A C 0.0939(5) 0.3230(4) 0.2016(2) 0.0226(13) Uani 1 1 d . . . . .
H22A H 0.065801 0.258599 0.219317 0.027 Uiso 1 1 calc R U . . .
C23A C 0.0038(5) 0.3890(5) 0.1788(2) 0.0301(15) Uani 1 1 d . . . . .
H23A H -0.045660 0.398402 0.205580 0.045 Uiso 1 1 calc R U . . .
H23B H -0.030083 0.356692 0.153049 0.045 Uiso 1 1 calc R U . . .
H23C H 0.029663 0.454093 0.163105 0.045 Uiso 1 1 calc R U . . .
C24A C 0.1482(5) 0.3753(5) 0.2406(2) 0.0355(16) Uani 1 1 d . . . . .
H24A H 0.097720 0.394026 0.265016 0.053 Uiso 1 1 calc R U . . .
H24B H 0.181759 0.435397 0.223283 0.053 Uiso 1 1 calc R U . . .
H24C H 0.199871 0.330035 0.258356 0.053 Uiso 1 1 calc R U . . .
C25A C 0.3174(5) 0.0706(4) 0.1248(2) 0.0195(13) Uani 1 1 d . . . . .
H25A H 0.368410 0.069328 0.096709 0.023 Uiso 1 1 calc R U . . .
C26A C 0.3709(6) 0.0342(5) 0.1747(2) 0.0333(17) Uani 1 1 d . . . . .
H26A H 0.433055 0.073099 0.177045 0.050 Uiso 1 1 calc R U . . .
H26B H 0.389653 -0.036561 0.176387 0.050 Uiso 1 1 calc R U . . .
H26C H 0.324497 0.042448 0.202929 0.050 Uiso 1 1 calc R U . . .
C27A C 0.2289(6) 0.0038(4) 0.1163(3) 0.0385(18) Uani 1 1 d . . . . .
H27A H 0.194633 0.030374 0.084492 0.058 Uiso 1 1 calc R U . . .
H27B H 0.179680 0.001618 0.144436 0.058 Uiso 1 1 calc R U . . .
H27C H 0.255067 -0.063738 0.114519 0.058 Uiso 1 1 calc R U . . .
C28A C 0.3608(4) 0.1115(3) -0.07617(18) 0.0186(12) Uani 1 1 d D . . . .
C29A C 0.2590(7) 0.0619(10) -0.0587(4) 0.036(3) Uani 0.628(18) 1 d D U P A 1
H29A H 0.269966 0.014730 -0.027505 0.054 Uiso 0.628(18) 1 calc R U P A 1
H29B H 0.233026 0.026139 -0.085101 0.054 Uiso 0.628(18) 1 calc R U P A 1
H29C H 0.208736 0.113148 -0.052191 0.054 Uiso 0.628(18) 1 calc R U P A 1
C30A C 0.4331(7) 0.0295(7) -0.0889(4) 0.023(3) Uani 0.628(18) 1 d D U P A 1
H30A H 0.492166 0.059563 -0.108145 0.035 Uiso 0.628(18) 1 calc R U P A 1
H30B H 0.396636 -0.012997 -0.109319 0.035 Uiso 0.628(18) 1 calc R U P A 1
H30C H 0.456953 -0.010986 -0.057550 0.035 Uiso 0.628(18) 1 calc R U P A 1
C31A C 0.3420(11) 0.1855(7) -0.1239(3) 0.032(3) Uani 0.628(18) 1 d D U P A 1
H31A H 0.318768 0.149799 -0.150885 0.048 Uiso 0.628(18) 1 calc R U P A 1
H31B H 0.405945 0.220206 -0.134391 0.048 Uiso 0.628(18) 1 calc R U P A 1
H31C H 0.289282 0.234174 -0.117127 0.048 Uiso 0.628(18) 1 calc R U P A 1
C29' C 0.2442(6) 0.1142(16) -0.0732(7) 0.036(5) Uani 0.372(18) 1 d D U P A 2
H29D H 0.221972 0.091212 -0.038300 0.054 Uiso 0.372(18) 1 calc R U P A 2
H29E H 0.216148 0.070334 -0.095588 0.054 Uiso 0.372(18) 1 calc R U P A 2
H29F H 0.219211 0.182621 -0.083884 0.054 Uiso 0.372(18) 1 calc R U P A 2
C30' C 0.3993(16) 0.0048(7) -0.0696(8) 0.034(5) Uani 0.372(18) 1 d D U P A 2
H30D H 0.470725 0.001782 -0.058043 0.051 Uiso 0.372(18) 1 calc R U P A 2
H30E H 0.395679 -0.020474 -0.102005 0.051 Uiso 0.372(18) 1 calc R U P A 2
H30F H 0.356668 -0.036347 -0.044394 0.051 Uiso 0.372(18) 1 calc R U P A 2
C31' C 0.3953(15) 0.1642(12) -0.1280(4) 0.024(4) Uani 0.372(18) 1 d D U P A 2
H31D H 0.376926 0.235257 -0.131352 0.036 Uiso 0.372(18) 1 calc R U P A 2
H31E H 0.361125 0.134439 -0.154574 0.036 Uiso 0.372(18) 1 calc R U P A 2
H31F H 0.469855 0.156668 -0.131448 0.036 Uiso 0.372(18) 1 calc R U P A 2
C32A C 0.9527(5) 0.2109(4) 0.0009(2) 0.0188(12) Uani 1 1 d . . . . .
C33A C 0.9470(6) 0.1708(6) -0.0493(3) 0.0423(19) Uani 1 1 d . . . . .
H33A H 0.911602 0.219750 -0.074320 0.063 Uiso 1 1 calc R U . . .
H33B H 0.909077 0.108093 -0.044506 0.063 Uiso 1 1 calc R U . . .
H33C H 1.016651 0.158752 -0.061468 0.063 Uiso 1 1 calc R U . . .
C34A C 1.0148(6) 0.3061(5) -0.0068(4) 0.055(2) Uani 1 1 d . . . . .
H34A H 0.981505 0.355604 -0.032285 0.083 Uiso 1 1 calc R U . . .
H34B H 1.084286 0.291524 -0.018292 0.083 Uiso 1 1 calc R U . . .
H34C H 1.018660 0.332633 0.025305 0.083 Uiso 1 1 calc R U . . .
C35A C 1.0094(6) 0.1314(5) 0.0379(3) 0.0419(19) Uani 1 1 d . . . . .
H35A H 1.020600 0.156698 0.069826 0.063 Uiso 1 1 calc R U . . .
H35B H 1.075774 0.115656 0.023161 0.063 Uiso 1 1 calc R U . . .
H35C H 0.968043 0.070842 0.044256 0.063 Uiso 1 1 calc R U . . .
C36A C 0.7427(4) 0.2977(4) 0.1480(2) 0.0128(11) Uani 1 1 d . . . . .
C37A C 0.7676(5) 0.2195(4) 0.1875(2) 0.0186(12) Uani 1 1 d . . . . .
C38A C 0.7744(5) 0.2411(4) 0.2364(2) 0.0229(13) Uani 1 1 d . . . . .
H38A H 0.791350 0.188575 0.262883 0.027 Uiso 1 1 calc R U . . .
C39A C 0.7577(4) 0.3358(4) 0.2483(2) 0.0163(12) Uani 1 1 d . . . . .
C40A C 0.7310(4) 0.4107(4) 0.2092(2) 0.0172(12) Uani 1 1 d . . . . .
H40A H 0.719174 0.476070 0.216864 0.021 Uiso 1 1 calc R U . . .
C41A C 0.7205(4) 0.3951(4) 0.1592(2) 0.0160(12) Uani 1 1 d . . . . .
C42A C 0.7923(5) 0.1135(4) 0.1770(2) 0.0254(14) Uani 1 1 d . . . . .
H42A H 0.779538 0.111522 0.140333 0.030 Uiso 1 1 calc R U . . .
C43A C 0.7198(5) 0.0389(4) 0.2081(3) 0.0356(17) Uani 1 1 d . . . . .
H43A H 0.735549 -0.028626 0.201052 0.053 Uiso 1 1 calc R U . . .
H43B H 0.648509 0.056519 0.198810 0.053 Uiso 1 1 calc R U . . .
H43C H 0.729183 0.041176 0.244272 0.053 Uiso 1 1 calc R U . . .
C44A C 0.9038(5) 0.0836(5) 0.1879(3) 0.0331(16) Uani 1 1 d . . . . .
H44A H 0.948819 0.134113 0.169418 0.050 Uiso 1 1 calc R U . . .
H44B H 0.918131 0.018866 0.177066 0.050 Uiso 1 1 calc R U . . .
H44C H 0.916407 0.078631 0.224360 0.050 Uiso 1 1 calc R U . . .
C45A C 0.7662(5) 0.3595(4) 0.3019(2) 0.0223(13) Uani 1 1 d . . . . .
H45A H 0.774924 0.433394 0.298971 0.027 Uiso 1 1 calc R U . . .
C46A C 0.6697(7) 0.3339(6) 0.3337(3) 0.053(2) Uani 1 1 d . . . . .
H46A H 0.677830 0.354919 0.366969 0.080 Uiso 1 1 calc R U . . .
H46B H 0.658992 0.261705 0.338042 0.080 Uiso 1 1 calc R U . . .
H46C H 0.610318 0.368702 0.316555 0.080 Uiso 1 1 calc R U . . .
C47A C 0.8646(7) 0.3101(6) 0.3277(3) 0.052(2) Uani 1 1 d . . . . .
H47A H 0.884783 0.346174 0.355092 0.078 Uiso 1 1 calc R U . . .
H47B H 0.920284 0.312662 0.302596 0.078 Uiso 1 1 calc R U . . .
H47C H 0.850707 0.240424 0.341522 0.078 Uiso 1 1 calc R U . . .
C48A C 0.6961(5) 0.4820(4) 0.1173(2) 0.0198(12) Uani 1 1 d . . . . .
H48A H 0.673456 0.453079 0.086988 0.024 Uiso 1 1 calc R U . . .
C49A C 0.6077(5) 0.5480(4) 0.1325(2) 0.0312(15) Uani 1 1 d . . . . .
H49A H 0.549100 0.506060 0.144446 0.047 Uiso 1 1 calc R U . . .
H49B H 0.587252 0.596425 0.103173 0.047 Uiso 1 1 calc R U . . .
H49C H 0.630528 0.583475 0.159713 0.047 Uiso 1 1 calc R U . . .
C50A C 0.7912(6) 0.5414(4) 0.1026(2) 0.0331(16) Uani 1 1 d . . . . .
H50A H 0.774317 0.597582 0.076149 0.050 Uiso 1 1 calc R U . . .
H50B H 0.843257 0.498540 0.089653 0.050 Uiso 1 1 calc R U . . .
H50C H 0.818018 0.566822 0.132236 0.050 Uiso 1 1 calc R U . . .
C51A C 0.4525(5) 0.3251(4) 0.2183(2) 0.0255(14) Uani 1 1 d D . . . .
H51A H 0.5246(12) 0.3658(14) 0.2195(6) 0.031 Uiso 1 1 d D U . . .
H51B H 0.4041(15) 0.3928(10) 0.2166(7) 0.031 Uiso 1 1 d D U . . .
C52A C 0.4341(5) 0.2521(5) 0.2672(2) 0.0356(16) Uani 1 1 d D . . . .
H52A H 0.440003 0.288306 0.296510 0.043 Uiso 1 1 calc R U . . .
H52B H 0.363319 0.226456 0.266994 0.043 Uiso 1 1 calc R U . . .
C53A C 0.5092(6) 0.1649(5) 0.2734(2) 0.0399(17) Uani 1 1 d D . . . .
H53A H 0.579688 0.191027 0.268294 0.048 Uiso 1 1 calc R U . . .
H53B H 0.496219 0.123653 0.246589 0.048 Uiso 1 1 calc R U . . .
C54A C 0.5039(7) 0.0985(5) 0.3244(3) 0.054(2) Uani 1 1 d D . . . .
H54A H 0.554391 0.044003 0.325232 0.081 Uiso 1 1 calc R U . . .
H54B H 0.434839 0.070783 0.329591 0.081 Uiso 1 1 calc R U . . .
H54C H 0.518916 0.137926 0.351247 0.081 Uiso 1 1 calc R U . . .
Li1A Li 0.5494(8) 0.2930(7) 0.1564(4) 0.026(2) Uani 1 1 d D . . . .
Li2A Li 0.3485(9) 0.3019(9) 0.1659(4) 0.037(2) Uani 1 1 d D . . . .
N1B N 0.9419(4) 0.2745(3) 0.58823(17) 0.0178(10) Uani 1 1 d . . . . .
C1B C 1.0010(5) 0.2503(4) 0.5480(2) 0.0169(12) Uani 1 1 d . . . . .
C2B C 1.1078(5) 0.2472(4) 0.5419(2) 0.0171(12) Uani 1 1 d . . . . .
C3B C 1.1504(5) 0.2151(4) 0.4993(2) 0.0171(12) Uani 1 1 d . . . . .
H3B H 1.223008 0.215633 0.495238 0.021 Uiso 1 1 calc R U . . .
C4B C 1.0903(5) 0.1817(4) 0.4616(2) 0.0170(12) Uani 1 1 d . . . . .
C5B C 0.9846(5) 0.1873(4) 0.4672(2) 0.0174(12) Uani 1 1 d . . . . .
H5B H 0.942033 0.167456 0.441876 0.021 Uiso 1 1 calc R U . . .
C6B C 0.9392(4) 0.2215(4) 0.5090(2) 0.0142(11) Uani 1 1 d . . . . .
C7B C 0.8359(5) 0.2293(4) 0.5264(2) 0.0145(11) Uani 1 1 d . . . . .
C8B C 0.7404(5) 0.2109(4) 0.5062(2) 0.0190(12) Uani 1 1 d . . . . .
H8B H 0.737367 0.190358 0.473760 0.023 Uiso 1 1 calc R U . . .
C9B C 0.6499(5) 0.2225(4) 0.5330(2) 0.0181(12) Uani 1 1 d . . . . .
C10B C 0.6583(5) 0.2525(4) 0.5813(2) 0.0209(13) Uani 1 1 d . . . . .
H10B H 0.596790 0.260448 0.599762 0.025 Uiso 1 1 calc R U . . .
C11B C 0.7513(5) 0.2711(4) 0.6036(2) 0.0158(12) Uani 1 1 d . . . . .
C12B C 0.8419(5) 0.2606(4) 0.5746(2) 0.0147(11) Uani 1 1 d . . . . .
C13B C 1.1809(5) 0.2652(4) 0.5820(2) 0.0184(12) Uani 1 1 d . . . . .
C14B C 1.2288(5) 0.3587(4) 0.5809(2) 0.0193(12) Uani 1 1 d . . . . .
C15B C 1.3045(5) 0.3681(4) 0.6159(2) 0.0223(13) Uani 1 1 d . . . . .
H15B H 1.333029 0.435654 0.617447 0.027 Uiso 1 1 calc R U . . .
C16B C 1.3368(5) 0.2872(4) 0.6521(2) 0.0213(13) Uani 1 1 d . . . . .
C17B C 1.2873(5) 0.1979(4) 0.6533(2) 0.0225(13) Uani 1 1 d . . . . .
H17B H 1.301350 0.143336 0.682161 0.027 Uiso 1 1 calc R U . . .
C18B C 1.2094(5) 0.1844(4) 0.6191(2) 0.0189(12) Uani 1 1 d . . . . .
C19B C 1.1976(5) 0.4474(4) 0.5411(2) 0.0260(14) Uani 1 1 d . . . . .
H19B H 1.179222 0.419613 0.509816 0.031 Uiso 1 1 calc R U . . .
C20B C 1.1009(6) 0.5011(5) 0.5577(3) 0.0448(19) Uani 1 1 d . . . . .
H20D H 1.077594 0.551509 0.529706 0.067 Uiso 1 1 calc R U . . .
H20E H 1.117096 0.533641 0.586972 0.067 Uiso 1 1 calc R U . . .
H20F H 1.046444 0.452424 0.566938 0.067 Uiso 1 1 calc R U . . .
C21B C 1.2828(5) 0.5200(4) 0.5269(2) 0.0303(15) Uani 1 1 d . . . . .
H21D H 1.345290 0.483500 0.519477 0.045 Uiso 1 1 calc R U . . .
H21E H 1.295587 0.556800 0.554997 0.045 Uiso 1 1 calc R U . . .
H21F H 1.263028 0.566926 0.496792 0.045 Uiso 1 1 calc R U . . .
C22B C 1.4257(5) 0.3010(4) 0.6862(2) 0.0267(14) Uani 1 1 d . . . . .
H22B H 1.482433 0.329910 0.663405 0.032 Uiso 1 1 calc R U . . .
C23B C 1.4026(5) 0.3754(5) 0.7211(3) 0.0353(17) Uani 1 1 d . . . . .
H23D H 1.376133 0.437316 0.701487 0.053 Uiso 1 1 calc R U . . .
H23E H 1.465626 0.389224 0.738459 0.053 Uiso 1 1 calc R U . . .
H23F H 1.351068 0.348180 0.746224 0.053 Uiso 1 1 calc R U . . .
C24B C 1.4691(6) 0.2032(5) 0.7160(3) 0.0411(18) Uani 1 1 d . . . . .
H24D H 1.482969 0.155250 0.692678 0.062 Uiso 1 1 calc R U . . .
H24E H 1.418895 0.175214 0.741650 0.062 Uiso 1 1 calc R U . . .
H24F H 1.532967 0.216964 0.732634 0.062 Uiso 1 1 calc R U . . .
C25B C 1.1621(5) 0.0841(4) 0.6204(2) 0.0219(13) Uani 1 1 d D . . . .
H25B H 1.112717 0.088295 0.591621 0.026 Uiso 1 1 calc R U . B 1
C26B C 1.2438(14) 0.0041(11) 0.6138(15) 0.049(6) Uani 0.50(4) 1 d D U P C 1
H26D H 1.209985 -0.058471 0.610111 0.074 Uiso 0.50(4) 1 calc R U P C 1
H26E H 1.288201 -0.006552 0.643612 0.074 Uiso 0.50(4) 1 calc R U P C 1
H26F H 1.285260 0.026387 0.583515 0.074 Uiso 0.50(4) 1 calc R U P C 1
C27B C 1.102(2) 0.0585(19) 0.6700(7) 0.041(6) Uani 0.50(4) 1 d D U P C 1
H27D H 1.036774 0.096187 0.667667 0.062 Uiso 0.50(4) 1 calc R U P C 1
H27E H 1.142296 0.076027 0.698012 0.062 Uiso 0.50(4) 1 calc R U P C 1
H27F H 1.087737 -0.013198 0.675988 0.062 Uiso 0.50(4) 1 calc R U P C 1
C26" C 1.2237(15) 0.0158(12) 0.5898(8) 0.028(4) Uani 0.50(4) 1 d D U P C 2
H26G H 1.183043 -0.043076 0.586359 0.042 Uiso 0.50(4) 1 calc R U P C 2
H26H H 1.287805 -0.005367 0.607465 0.042 Uiso 0.50(4) 1 calc R U P C 2
H26I H 1.239509 0.052197 0.556132 0.042 Uiso 0.50(4) 1 calc R U P C 2
C27" C 1.138(2) 0.0310(16) 0.6739(4) 0.033(5) Uani 0.50(4) 1 d D U P C 2
H27G H 1.116058 0.080336 0.695243 0.050 Uiso 0.50(4) 1 calc R U P C 2
H27H H 1.200048 -0.004049 0.688338 0.050 Uiso 0.50(4) 1 calc R U P C 2
H27I H 1.083366 -0.017168 0.672490 0.050 Uiso 0.50(4) 1 calc R U P C 2
C28B C 1.1427(4) 0.1334(3) 0.41820(19) 0.0204(12) Uani 1 1 d D . . . .
C29B C 1.0998(8) 0.1826(7) 0.3670(3) 0.033(3) Uani 0.595(8) 1 d D U P D 1
H29G H 1.129327 0.149474 0.339920 0.049 Uiso 0.595(8) 1 calc R U P D 1
H29H H 1.117812 0.253415 0.361118 0.049 Uiso 0.595(8) 1 calc R U P D 1
H29I H 1.024914 0.176400 0.367219 0.049 Uiso 0.595(8) 1 calc R U P D 1
C30B C 1.1148(9) 0.0238(5) 0.4267(4) 0.038(3) Uani 0.595(8) 1 d D U P D 1
H30G H 1.150567 -0.010300 0.401645 0.057 Uiso 0.595(8) 1 calc R U P D 1
H30H H 1.040448 0.017514 0.423108 0.057 Uiso 0.595(8) 1 calc R U P D 1
H30I H 1.135374 -0.006532 0.460851 0.057 Uiso 0.595(8) 1 calc R U P D 1
C31B C 1.2588(5) 0.1421(8) 0.4166(4) 0.030(3) Uani 0.595(8) 1 d D U P D 1
H31G H 1.286241 0.112543 0.387860 0.045 Uiso 0.595(8) 1 calc R U P D 1
H31H H 1.287726 0.106654 0.448144 0.045 Uiso 0.595(8) 1 calc R U P D 1
H31I H 1.277459 0.212637 0.412723 0.045 Uiso 0.595(8) 1 calc R U P D 1
C29" C 1.0663(9) 0.0905(10) 0.3852(5) 0.031(4) Uani 0.405(8) 1 d D U P D 2
H29J H 1.102366 0.068499 0.356402 0.046 Uiso 0.405(8) 1 calc R U P D 2
H29K H 1.014920 0.141724 0.372762 0.046 Uiso 0.405(8) 1 calc R U P D 2
H29L H 1.032082 0.033417 0.405123 0.046 Uiso 0.405(8) 1 calc R U P D 2
C30" C 1.2118(10) 0.0470(8) 0.4429(5) 0.030(4) Uani 0.405(8) 1 d D U P D 2
H30J H 1.232278 0.005332 0.417466 0.046 Uiso 0.405(8) 1 calc R U P D 2
H30K H 1.173955 0.006639 0.470362 0.046 Uiso 0.405(8) 1 calc R U P D 2
H30L H 1.273122 0.074034 0.456592 0.046 Uiso 0.405(8) 1 calc R U P D 2
C31" C 1.2101(10) 0.2081(9) 0.3853(5) 0.038(4) Uani 0.405(8) 1 d D U P D 2
H31J H 1.241519 0.176233 0.358242 0.058 Uiso 0.405(8) 1 calc R U P D 2
H31K H 1.264048 0.230642 0.406083 0.058 Uiso 0.405(8) 1 calc R U P D 2
H31L H 1.168069 0.265458 0.370387 0.058 Uiso 0.405(8) 1 calc R U P D 2
C32B C 0.5438(5) 0.2034(4) 0.5135(2) 0.0187(12) Uani 1 1 d . . . . .
C33B C 0.4788(5) 0.2991(5) 0.5112(2) 0.0293(15) Uani 1 1 d . . . . .
H33D H 0.515677 0.354913 0.491774 0.044 Uiso 1 1 calc R U . . .
H33E H 0.465729 0.313158 0.545646 0.044 Uiso 1 1 calc R U . . .
H33F H 0.413240 0.290398 0.494738 0.044 Uiso 1 1 calc R U . . .
C34B C 0.4933(6) 0.1179(5) 0.5495(2) 0.0377(17) Uani 1 1 d . . . . .
H34D H 0.539329 0.059415 0.553874 0.056 Uiso 1 1 calc R U . . .
H34E H 0.428247 0.100621 0.535030 0.056 Uiso 1 1 calc R U . . .
H34F H 0.480186 0.139295 0.582421 0.056 Uiso 1 1 calc R U . . .
C35B C 0.5495(5) 0.1718(5) 0.4605(2) 0.0293(15) Uani 1 1 d . . . . .
H35D H 0.578990 0.225924 0.436445 0.044 Uiso 1 1 calc R U . . .
H35E H 0.480234 0.157690 0.449661 0.044 Uiso 1 1 calc R U . . .
H35F H 0.592804 0.111762 0.461788 0.044 Uiso 1 1 calc R U . . .
C36B C 0.7500(4) 0.2978(4) 0.6552(2) 0.0173(12) Uani 1 1 d . . . . .
C37B C 0.7744(4) 0.2238(4) 0.6977(2) 0.0175(12) Uani 1 1 d . . . . .
C38B C 0.7621(4) 0.2468(4) 0.7461(2) 0.0182(12) Uani 1 1 d . . . . .
H38B H 0.778546 0.197560 0.774221 0.022 Uiso 1 1 calc R U . . .
C39B C 0.7261(5) 0.3409(4) 0.7549(2) 0.0201(13) Uani 1 1 d . . . . .
C40B C 0.7083(5) 0.4138(4) 0.7133(2) 0.0212(13) Uani 1 1 d . . . . .
H40B H 0.689315 0.479352 0.718681 0.025 Uiso 1 1 calc R U . . .
C41B C 0.7176(5) 0.3932(4) 0.6640(2) 0.0237(13) Uani 1 1 d . . . . .
C42B C 0.8066(5) 0.1187(4) 0.6895(2) 0.0224(13) Uani 1 1 d . . . . .
H42B H 0.846345 0.124238 0.657042 0.027 Uiso 1 1 calc R U . . .
C43B C 0.8747(6) 0.0656(4) 0.7316(2) 0.0321(16) Uani 1 1 d . . . . .
H43D H 0.902176 0.003561 0.721716 0.048 Uiso 1 1 calc R U . . .
H43E H 0.834176 0.050012 0.762823 0.048 Uiso 1 1 calc R U . . .
H43F H 0.931648 0.108944 0.737353 0.048 Uiso 1 1 calc R U . . .
C44B C 0.7131(5) 0.0567(4) 0.6845(2) 0.0293(15) Uani 1 1 d . . . . .
H44D H 0.679215 0.080652 0.652203 0.044 Uiso 1 1 calc R U . . .
H44E H 0.665283 0.062418 0.712472 0.044 Uiso 1 1 calc R U . . .
H44F H 0.733930 -0.013366 0.685437 0.044 Uiso 1 1 calc R U . . .
C45B C 0.7088(5) 0.3627(4) 0.8087(2) 0.0232(13) Uani 1 1 d . . . . .
H45B H 0.689190 0.434804 0.806744 0.028 Uiso 1 1 calc R U . . .
C46B C 0.6219(5) 0.3008(5) 0.8350(2) 0.0336(16) Uani 1 1 d . . . . .
H46D H 0.614971 0.313927 0.870002 0.050 Uiso 1 1 calc R U . . .
H46E H 0.637134 0.229721 0.835120 0.050 Uiso 1 1 calc R U . . .
H46F H 0.557523 0.318769 0.816951 0.050 Uiso 1 1 calc R U . . .
C47B C 0.8053(6) 0.3441(5) 0.8397(2) 0.0357(17) Uani 1 1 d . . . . .
H47D H 0.793483 0.364085 0.873118 0.054 Uiso 1 1 calc R U . . .
H47E H 0.861367 0.383300 0.822422 0.054 Uiso 1 1 calc R U . . .
H47F H 0.823611 0.273004 0.843850 0.054 Uiso 1 1 calc R U . . .
C48B C 0.6995(6) 0.4761(4) 0.6196(2) 0.0304(15) Uani 1 1 d . . . . .
H48B H 0.677354 0.444690 0.589998 0.037 Uiso 1 1 calc R U . . .
C49B C 0.8006(7) 0.5306(7) 0.6053(3) 0.071(3) Uani 1 1 d . . . . .
H49D H 0.854288 0.481957 0.599802 0.107 Uiso 1 1 calc R U . . .
H49E H 0.820935 0.566484 0.632786 0.107 Uiso 1 1 calc R U . . .
H49F H 0.790930 0.578299 0.574191 0.107 Uiso 1 1 calc R U . . .
C50B C 0.6154(6) 0.5521(6) 0.6301(3) 0.063(3) Uani 1 1 d . . . . .
H50D H 0.553674 0.516280 0.643361 0.095 Uiso 1 1 calc R U . . .
H50E H 0.598833 0.596194 0.598619 0.095 Uiso 1 1 calc R U . . .
H50F H 0.640395 0.591874 0.655123 0.095 Uiso 1 1 calc R U . . .
C51B C 1.0339(12) 0.3758(10) 0.7041(4) 0.031(3) Uani 0.613(15) 1 d D U P E 1
H51C H 1.048(4) 0.436(2) 0.6724(11) 0.037 Uiso 0.613(15) 1 d D U P E 1
H51D H 0.9593(18) 0.408(4) 0.7134(14) 0.037 Uiso 0.613(15) 1 d D U P E 1
C52B C 1.1120(10) 0.3738(7) 0.7466(4) 0.036(3) Uani 0.613(15) 1 d D U P E 1
H52C H 1.175563 0.405182 0.731618 0.044 Uiso 0.613(15) 1 calc R U P E 1
H52D H 1.084640 0.416506 0.770732 0.044 Uiso 0.613(15) 1 calc R U P E 1
C53B C 1.1413(13) 0.2740(9) 0.7765(5) 0.052(4) Uani 0.613(15) 1 d D U P E 1
H53C H 1.208138 0.281240 0.792841 0.063 Uiso 0.613(15) 1 calc R U P E 1
H53D H 1.151863 0.226062 0.752355 0.063 Uiso 0.613(15) 1 calc R U P E 1
C54B C 1.0671(13) 0.2284(14) 0.8170(6) 0.041(4) Uani 0.613(15) 1 d D U P E 1
H54D H 1.092732 0.162385 0.832165 0.062 Uiso 0.613(15) 1 calc R U P E 1
H54E H 0.999729 0.221695 0.801816 0.062 Uiso 0.613(15) 1 calc R U P E 1
H54F H 1.060539 0.271518 0.843183 0.062 Uiso 0.613(15) 1 calc R U P E 1
C51" C 1.047(2) 0.3968(13) 0.6985(6) 0.026(4) Uani 0.387(15) 1 d D U P E 2
H51E H 0.987(3) 0.4532(12) 0.6855(11) 0.031 Uiso 0.387(15) 1 d D U P E 2
H51F H 1.109(3) 0.4502(14) 0.6925(12) 0.031 Uiso 0.387(15) 1 d D U P E 2
C52" C 1.0326(16) 0.3516(11) 0.7541(6) 0.034(5) Uani 0.387(15) 1 d D U P E 2
H52E H 1.051418 0.403096 0.774862 0.041 Uiso 0.387(15) 1 calc R U P E 2
H52F H 0.958432 0.338851 0.759784 0.041 Uiso 0.387(15) 1 calc R U P E 2
C53" C 1.0900(16) 0.2570(11) 0.7748(7) 0.028(5) Uani 0.387(15) 1 d D U P E 2
H53E H 1.163009 0.266907 0.764972 0.034 Uiso 0.387(15) 1 calc R U P E 2
H53F H 1.064392 0.203526 0.756825 0.034 Uiso 0.387(15) 1 calc R U P E 2
C54" C 1.087(3) 0.217(3) 0.8307(8) 0.073(11) Uani 0.387(15) 1 d D U P E 2
H54G H 1.151382 0.181161 0.840465 0.109 Uiso 0.387(15) 1 calc R U P E 2
H54H H 1.029177 0.171960 0.838121 0.109 Uiso 0.387(15) 1 calc R U P E 2
H54I H 1.079023 0.273095 0.849965 0.109 Uiso 0.387(15) 1 calc R U P E 2
Li1B Li 0.9481(8) 0.3275(8) 0.6524(4) 0.030(2) Uani 1 1 d D . . . .
Li2B Li 1.1484(9) 0.3192(8) 0.6628(4) 0.034(2) Uani 1 1 d D . . . .

loop_
_atom_site_aniso_label
_atom_site_aniso_U_11
_atom_site_aniso_U_22
_atom_site_aniso_U_33
_atom_site_aniso_U_23
_atom_site_aniso_U_13
_atom_site_aniso_U_12
N1A 0.015(2) 0.014(2) 0.013(2) -0.0021(18) -0.0017(19) -0.004(2)
C1A 0.019(3) 0.016(3) 0.009(3) -0.002(2) -0.002(2) 0.000(2)
C2A 0.010(3) 0.014(3) 0.013(3) 0.000(2) 0.002(2) 0.002(2)
C3A 0.015(3) 0.024(3) 0.014(3) -0.002(2) -0.002(2) -0.002(3)
C4A 0.015(3) 0.021(3) 0.016(3) -0.003(2) -0.003(2) 0.001(2)
C5A 0.016(3) 0.025(3) 0.012(3) -0.010(2) 0.001(2) 0.006(2)
C6A 0.012(3) 0.011(3) 0.020(3) -0.005(2) 0.000(2) -0.001(2)
C7A 0.016(3) 0.014(3) 0.015(3) 0.000(2) 0.000(2) -0.004(2)
C8A 0.018(3) 0.021(3) 0.009(3) -0.003(2) 0.004(2) -0.001(2)
C9A 0.015(3) 0.015(3) 0.015(3) -0.002(2) 0.003(2) -0.002(2)
C10A 0.012(3) 0.019(3) 0.015(3) -0.002(2) -0.003(2) -0.001(2)
C11A 0.020(3) 0.014(3) 0.009(2) -0.001(2) 0.002(2) 0.004(2)
C12A 0.019(3) 0.007(2) 0.013(3) -0.001(2) 0.004(2) -0.001(2)
C13A 0.007(3) 0.025(3) 0.012(3) -0.005(2) -0.004(2) 0.002(2)
C14A 0.013(3) 0.023(3) 0.012(3) -0.001(2) -0.004(2) 0.001(2)
C15A 0.016(3) 0.016(3) 0.021(3) -0.003(2) 0.006(2) 0.003(2)
C16A 0.016(3) 0.027(3) 0.011(3) -0.005(2) 0.004(2) 0.003(2)
C17A 0.024(3) 0.021(3) 0.016(3) -0.002(2) 0.002(2) -0.004(3)
C18A 0.011(3) 0.020(3) 0.015(3) -0.002(2) -0.005(2) 0.003(2)
C19A 0.028(3) 0.021(3) 0.012(3) 0.000(2) 0.005(2) 0.007(3)
C20A 0.038(4) 0.019(3) 0.017(3) 0.001(2) 0.002(3) 0.001(3)
C21A 0.026(4) 0.024(3) 0.040(4) 0.009(3) 0.002(3) -0.004(3)
C22A 0.027(3) 0.023(3) 0.018(3) -0.004(2) 0.007(3) 0.000(3)
C23A 0.017(3) 0.047(4) 0.030(4) -0.015(3) 0.007(3) -0.001(3)
C24A 0.026(4) 0.063(5) 0.020(3) -0.015(3) 0.003(3) 0.007(3)
C25A 0.026(3) 0.016(3) 0.015(3) 0.000(2) 0.002(2) 0.004(2)
C26A 0.040(4) 0.029(3) 0.028(4) 0.005(3) -0.012(3) 0.004(3)
C27A 0.058(5) 0.020(3) 0.041(4) -0.014(3) -0.017(4) -0.001(3)
C28A 0.018(3) 0.021(3) 0.018(3) -0.005(2) -0.002(2) 0.000(2)
C29A 0.034(5) 0.044(5) 0.034(5) -0.016(4) 0.004(4) -0.013(4)
C30A 0.026(5) 0.020(4) 0.027(5) -0.012(4) 0.000(4) -0.004(3)
C31A 0.037(6) 0.026(4) 0.032(4) -0.001(3) -0.014(4) 0.002(4)
C29' 0.030(5) 0.045(7) 0.036(7) -0.013(5) -0.006(5) -0.002(5)
C30' 0.038(7) 0.029(5) 0.035(7) -0.006(5) -0.005(5) -0.001(5)
C31' 0.029(7) 0.023(6) 0.022(5) -0.009(4) -0.011(4) -0.011(5)
C32A 0.013(3) 0.029(3) 0.014(3) -0.005(2) 0.004(2) 0.005(2)
C33A 0.030(4) 0.075(5) 0.026(4) -0.020(3) 0.001(3) 0.015(4)
C34A 0.035(5) 0.028(4) 0.104(7) -0.012(4) 0.028(5) -0.013(3)
C35A 0.035(4) 0.063(5) 0.024(4) 0.001(3) -0.001(3) 0.027(4)
C36A 0.006(3) 0.020(3) 0.013(3) -0.007(2) -0.002(2) 0.000(2)
C37A 0.020(3) 0.018(3) 0.018(3) -0.002(2) -0.008(2) 0.002(2)
C38A 0.026(4) 0.023(3) 0.018(3) 0.000(2) -0.006(3) -0.002(3)
C39A 0.012(3) 0.022(3) 0.017(3) -0.006(2) -0.001(2) -0.003(2)
C40A 0.020(3) 0.017(3) 0.016(3) -0.008(2) 0.003(2) 0.000(2)
C41A 0.016(3) 0.018(3) 0.015(3) -0.003(2) 0.000(2) 0.000(2)
C42A 0.032(4) 0.022(3) 0.023(3) -0.009(2) -0.006(3) 0.003(3)
C43A 0.042(4) 0.016(3) 0.049(4) -0.004(3) -0.003(3) -0.003(3)
C44A 0.038(4) 0.030(3) 0.029(4) 0.001(3) -0.002(3) 0.015(3)
C45A 0.032(4) 0.020(3) 0.015(3) -0.003(2) -0.005(3) -0.006(3)
C46A 0.072(6) 0.062(5) 0.030(4) -0.020(4) 0.016(4) -0.034(4)
C47A 0.077(6) 0.049(4) 0.032(4) -0.014(4) -0.035(4) 0.016(4)
C48A 0.027(3) 0.016(3) 0.017(3) -0.002(2) -0.003(2) 0.003(2)
C49A 0.046(4) 0.020(3) 0.027(4) 0.001(3) -0.004(3) 0.007(3)
C50A 0.048(4) 0.027(3) 0.024(3) 0.000(3) 0.003(3) -0.012(3)
C51A 0.022(3) 0.036(3) 0.019(3) -0.006(3) -0.002(2) -0.009(3)
C52A 0.026(4) 0.056(4) 0.025(3) -0.006(3) -0.003(3) -0.005(3)
C53A 0.045(5) 0.041(4) 0.034(4) -0.008(3) -0.015(3) 0.000(3)
C54A 0.062(6) 0.043(4) 0.051(5) 0.013(4) -0.024(4) -0.022(4)
Li1A 0.023(4) 0.037(6) 0.021(5) -0.011(4) -0.008(4) -0.002(4)
Li2A 0.027(5) 0.059(7) 0.025(5) -0.011(5) -0.005(4) -0.004(5)
N1B 0.021(3) 0.020(2) 0.012(2) -0.0004(19) -0.001(2) 0.000(2)
C1B 0.026(3) 0.011(3) 0.013(3) 0.000(2) -0.002(2) 0.000(2)
C2B 0.021(3) 0.016(3) 0.014(3) -0.001(2) 0.000(2) -0.004(2)
C3B 0.018(3) 0.017(3) 0.016(3) 0.001(2) -0.004(2) 0.001(2)
C4B 0.019(3) 0.017(3) 0.013(3) 0.000(2) -0.001(2) 0.006(2)
C5B 0.023(3) 0.016(3) 0.013(3) -0.003(2) -0.003(2) -0.004(2)
C6B 0.016(3) 0.011(3) 0.015(3) 0.001(2) -0.001(2) -0.004(2)
C7B 0.026(3) 0.006(3) 0.010(3) 0.002(2) -0.002(2) 0.004(2)
C8B 0.026(3) 0.014(3) 0.016(3) -0.002(2) 0.000(2) -0.004(2)
C9B 0.023(3) 0.020(3) 0.010(3) 0.001(2) 0.001(2) -0.001(2)
C10B 0.017(3) 0.029(3) 0.017(3) -0.006(2) 0.002(2) 0.001(3)
C11B 0.022(3) 0.013(3) 0.011(3) 0.004(2) 0.001(2) 0.003(2)
C12B 0.020(3) 0.008(3) 0.016(3) -0.001(2) -0.002(2) 0.002(2)
C13B 0.021(3) 0.024(3) 0.011(3) -0.004(2) 0.004(2) 0.000(2)
C14B 0.024(3) 0.018(3) 0.016(3) -0.001(2) -0.002(2) -0.001(2)
C15B 0.026(3) 0.026(3) 0.016(3) -0.007(2) 0.002(2) -0.005(3)
C16B 0.023(3) 0.029(3) 0.012(3) -0.008(2) -0.002(2) 0.002(2)
C17B 0.026(3) 0.024(3) 0.017(3) 0.000(2) -0.001(2) 0.003(3)
C18B 0.022(3) 0.017(3) 0.017(3) -0.002(2) 0.002(2) 0.004(2)
C19B 0.035(4) 0.020(3) 0.022(3) 0.002(2) -0.010(3) -0.005(3)
C20B 0.044(4) 0.030(4) 0.058(5) -0.002(3) -0.004(4) 0.002(3)
C21B 0.040(4) 0.024(3) 0.024(3) 0.005(3) 0.002(3) -0.001(3)
C22B 0.027(4) 0.034(3) 0.021(3) -0.008(3) -0.007(3) 0.001(3)
C23B 0.030(4) 0.048(4) 0.033(4) -0.018(3) -0.012(3) 0.007(3)
C24B 0.029(4) 0.049(4) 0.047(5) -0.011(3) -0.021(3) 0.008(3)
C25B 0.026(3) 0.021(3) 0.017(3) 0.000(2) -0.005(3) -0.003(2)
C26B 0.045(10) 0.027(7) 0.075(16) -0.010(9) 0.018(10) -0.003(6)
C27B 0.048(13) 0.022(11) 0.054(9) -0.004(7) 0.020(8) -0.017(8)
C26" 0.035(9) 0.021(7) 0.030(9) -0.006(6) 0.003(7) -0.009(6)
C27" 0.048(13) 0.023(9) 0.030(7) -0.010(5) 0.011(7) 0.003(8)
C28B 0.018(3) 0.022(3) 0.023(3) -0.008(2) 0.002(2) 0.000(2)
C29B 0.036(5) 0.035(5) 0.028(4) -0.007(4) 0.004(4) 0.004(4)
C30B 0.047(5) 0.028(4) 0.041(5) -0.013(4) 0.008(4) -0.008(4)
C31B 0.023(4) 0.042(5) 0.029(5) -0.014(4) 0.006(4) 0.004(4)
C29" 0.034(6) 0.036(6) 0.027(6) -0.021(5) 0.001(4) 0.005(4)
C30" 0.031(6) 0.033(5) 0.029(6) -0.011(4) -0.001(4) 0.006(4)
C31" 0.041(6) 0.038(6) 0.038(6) -0.009(4) 0.015(5) -0.005(5)
C32B 0.015(3) 0.024(3) 0.017(3) -0.001(2) -0.002(2) -0.002(2)
C33B 0.019(3) 0.042(3) 0.027(4) -0.008(3) -0.008(3) 0.001(3)
C34B 0.038(4) 0.048(4) 0.028(4) -0.006(3) 0.008(3) -0.018(3)
C35B 0.024(4) 0.045(4) 0.020(3) -0.010(3) 0.002(3) -0.008(3)
C36B 0.016(3) 0.019(3) 0.018(3) -0.003(2) 0.001(2) 0.001(2)
C37B 0.015(3) 0.020(3) 0.018(3) -0.006(2) 0.001(2) 0.000(2)
C38B 0.024(3) 0.013(3) 0.017(3) 0.001(2) -0.001(2) -0.002(2)
C39B 0.020(3) 0.028(3) 0.013(3) -0.006(2) -0.003(2) 0.001(3)
C40B 0.029(4) 0.015(3) 0.019(3) -0.003(2) 0.000(3) 0.004(3)
C41B 0.034(4) 0.020(3) 0.017(3) -0.001(2) -0.004(3) -0.002(3)
C42B 0.026(3) 0.020(3) 0.020(3) -0.002(2) 0.004(3) 0.004(2)
C43B 0.050(4) 0.024(3) 0.023(3) -0.005(3) -0.001(3) 0.017(3)
C44B 0.039(4) 0.028(3) 0.021(3) -0.006(3) -0.002(3) -0.002(3)
C45B 0.032(4) 0.023(3) 0.016(3) -0.007(2) -0.004(3) 0.006(3)
C46B 0.042(4) 0.036(4) 0.022(3) -0.005(3) 0.008(3) 0.004(3)
C47B 0.045(4) 0.041(4) 0.025(4) -0.016(3) -0.014(3) 0.008(3)
C48B 0.058(4) 0.021(3) 0.013(3) -0.003(2) -0.008(3) 0.003(3)
C49B 0.050(5) 0.092(6) 0.054(6) 0.048(5) 0.002(4) -0.001(5)
C50B 0.045(5) 0.077(6) 0.056(5) 0.027(4) 0.001(4) 0.027(4)
C51B 0.031(7) 0.038(7) 0.027(6) -0.011(5) -0.004(4) 0.001(6)
C52B 0.043(7) 0.035(5) 0.032(5) -0.009(4) 0.004(4) -0.010(5)
C53B 0.074(9) 0.052(7) 0.031(6) -0.004(5) 0.003(6) -0.002(6)
C54B 0.042(9) 0.040(8) 0.043(10) -0.011(7) -0.008(7) 0.001(7)
C51" 0.026(8) 0.032(9) 0.021(7) -0.012(6) 0.000(5) -0.013(6)
C52" 0.041(10) 0.038(8) 0.026(7) -0.013(6) 0.002(6) 0.007(7)
C53" 0.031(9) 0.028(7) 0.027(8) -0.010(6) 0.009(7) -0.009(6)
C54" 0.09(2) 0.099(19) 0.031(10) -0.005(11) -0.030(11) 0.025(15)
Li1B 0.020(4) 0.051(6) 0.022(5) -0.017(5) 0.001(4) 0.005(5)
Li2B 0.031(5) 0.045(6) 0.028(5) -0.009(4) -0.001(4) -0.001(5)

loop_
_atom_type_symbol
_atom_type_description
_atom_type_scat_dispersion_real
_atom_type_scat_dispersion_imag
_atom_type_scat_source
C C 0.0033 0.0016 'International Tables Vol C Tables 4.2.6.8 and 6.1.1.4'
H H 0.0000 0.0000 'International Tables Vol C Tables 4.2.6.8 and 6.1.1.4'
N N 0.0061 0.0033 'International Tables Vol C Tables 4.2.6.8 and 6.1.1.4'
Li Li -0.0003 0.0001 'International Tables Vol C Tables 4.2.6.8 and 6.1.1.4'

loop_
_geom_angle_atom_site_label_1
_geom_angle_atom_site_label_2
_geom_angle_atom_site_label_3
_geom_angle
_geom_angle_site_symmetry_1
_geom_angle_site_symmetry_3
_geom_angle_publ_flag
C12A N1A C1A 102.2(4) . . ?
C12A N1A Li1A 111.9(5) . . ?
C1A N1A Li1A 145.2(5) . . ?
N1A C1A C6A 112.9(5) . . ?
N1A C1A C2A 128.7(5) . . ?
C6A C1A C2A 118.3(5) . . ?
C3A C2A C1A 118.1(5) . . ?
C3A C2A C13A 118.4(5) . . ?
C1A C2A C13A 123.5(5) . . ?
C2A C3A C4A 124.3(5) . . ?
C2A C3A H3A 117.8 . . ?
C4A C3A H3A 117.8 . . ?
C3A C4A C5A 118.1(5) . . ?
C3A C4A C28A 122.4(5) . . ?
C5A C4A C28A 119.4(5) . . ?
C6A C5A C4A 119.0(5) . . ?
C6A C5A H5A 120.5 . . ?
C4A C5A H5A 120.5 . . ?
C5A C6A C1A 121.9(5) . . ?
C5A C6A C7A 131.9(5) . . ?
C1A C6A C7A 106.0(5) . . ?
C8A C7A C12A 123.7(5) . . ?
C8A C7A C6A 132.7(5) . . ?
C12A C7A C6A 103.1(5) . . ?
C7A C8A C9A 119.3(5) . . ?
C7A C8A H8A 120.4 . . ?
C9A C8A H8A 120.4 . . ?
C8A C9A C10A 116.9(5) . . ?
C8A C9A C32A 123.9(5) . . ?
C10A C9A C32A 119.2(5) . . ?
C11A C10A C9A 124.9(5) . . ?
C11A C10A H10A 117.5 . . ?
C9A C10A H10A 117.5 . . ?
C10A C11A C12A 118.5(5) . . ?
C10A C11A C36A 120.5(5) . . ?
C12A C11A C36A 120.6(5) . . ?
N1A C12A C7A 115.6(5) . . ?
N1A C12A C11A 127.8(5) . . ?
C7A C12A C11A 116.6(5) . . ?
N1A C12A Li1A 40.6(3) . . ?
C7A C12A Li1A 155.9(5) . . ?
C11A C12A Li1A 87.3(4) . . ?
C18A C13A C14A 118.5(5) . . ?
C18A C13A C2A 120.9(5) . . ?
C14A C13A C2A 120.5(5) . . ?
C18A C13A Li2A 71.6(4) . . ?
C14A C13A Li2A 73.3(4) . . ?
C2A C13A Li2A 129.6(5) . . ?
C15A C14A C13A 119.3(5) . . ?
C15A C14A C19A 120.3(5) . . ?
C13A C14A C19A 120.4(5) . . ?
C15A C14A Li2A 71.8(4) . . ?
C13A C14A Li2A 71.6(4) . . ?
C19A C14A Li2A 129.9(5) . . ?
C14A C15A C16A 123.0(5) . . ?
C14A C15A Li2A 74.1(4) . . ?
C16A C15A Li2A 71.9(4) . . ?
C14A C15A H15A 118.1 . . ?
C16A C15A H15A 118.1 . . ?
Li2A C15A H15A 118.1 . . ?
C15A C16A C17A 116.6(5) . . ?
C15A C16A C22A 121.9(5) . . ?
C17A C16A C22A 121.5(5) . . ?
C15A C16A Li2A 73.6(4) . . ?
C17A C16A Li2A 71.6(4) . . ?
C22A C16A Li2A 125.5(5) . . ?
C18A C17A C16A 122.9(5) . . ?
C18A C17A Li2A 73.6(4) . . ?
C16A C17A Li2A 73.3(4) . . ?
C18A C17A H17A 118.2 . . ?
C16A C17A H17A 118.2 . . ?
Li2A C17A H17A 118.2 . . ?
C17A C18A C13A 119.7(5) . . ?
C17A C18A C25A 120.2(5) . . ?
C13A C18A C25A 120.1(5) . . ?
C17A C18A Li2A 71.6(4) . . ?
C13A C18A Li2A 73.7(4) . . ?
C25A C18A Li2A 126.8(5) . . ?
C20A C19A C21A 110.5(5) . . ?
C20A C19A C14A 112.6(5) . . ?
C21A C19A C14A 110.0(5) . . ?
C20A C19A H19A 107.9 . . ?
C21A C19A H19A 107.9 . . ?
C14A C19A H19A 107.9 . . ?
C19A C20A H20A 109.5 . . ?
C19A C20A H20B 109.5 . . ?
H20A C20A H20B 109.5 . . ?
C19A C20A H20C 109.5 . . ?
H20A C20A H20C 109.5 . . ?
H20B C20A H20C 109.5 . . ?
C19A C21A H21A 109.5 . . ?
C19A C21A H21B 109.5 . . ?
H21A C21A H21B 109.5 . . ?
C19A C21A H21C 109.5 . . ?
H21A C21A H21C 109.5 . . ?
H21B C21A H21C 109.5 . . ?
C16A C22A C24A 110.9(5) . . ?
C16A C22A C23A 111.3(5) . . ?
C24A C22A C23A 109.1(5) . . ?
C16A C22A H22A 108.5 . . ?
C24A C22A H22A 108.5 . . ?
C23A C22A H22A 108.5 . . ?
C22A C23A H23A 109.5 . . ?
C22A C23A H23B 109.5 . . ?
H23A C23A H23B 109.5 . . ?
C22A C23A H23C 109.5 . . ?
H23A C23A H23C 109.5 . . ?
H23B C23A H23C 109.5 . . ?
C22A C24A H24A 109.5 . . ?
C22A C24A H24B 109.5 . . ?
H24A C24A H24B 109.5 . . ?
C22A C24A H24C 109.5 . . ?
H24A C24A H24C 109.5 . . ?
H24B C24A H24C 109.5 . . ?
C27A C25A C26A 111.4(5) . . ?
C27A C25A C18A 109.8(5) . . ?
C26A C25A C18A 110.4(5) . . ?
C27A C25A H25A 108.4 . . ?
C26A C25A H25A 108.4 . . ?
C18A C25A H25A 108.4 . . ?
C25A C26A H26A 109.5 . . ?
C25A C26A H26B 109.5 . . ?
H26A C26A H26B 109.5 . . ?
C25A C26A H26C 109.5 . . ?
H26A C26A H26C 109.5 . . ?
H26B C26A H26C 109.5 . . ?
C25A C27A H27A 109.5 . . ?
C25A C27A H27B 109.5 . . ?
H27A C27A H27B 109.5 . . ?
C25A C27A H27C 109.5 . . ?
H27A C27A H27C 109.5 . . ?
H27B C27A H27C 109.5 . . ?
C30' C28A C29' 110.0(7) . . ?
C31A C28A C30A 108.7(5) . . ?
C30' C28A C31' 108.7(7) . . ?
C29' C28A C31' 109.1(7) . . ?
C31A C28A C29A 108.8(6) . . ?
C30A C28A C29A 107.0(5) . . ?
C30' C28A C4A 109.3(8) . . ?
C31A C28A C4A 110.4(5) . . ?
C29' C28A C4A 110.3(8) . . ?
C30A C28A C4A 110.8(5) . . ?
C31' C28A C4A 109.4(7) . . ?
C29A C28A C4A 111.1(5) . . ?
C28A C29A H29A 109.5 . . ?
C28A C29A H29B 109.5 . . ?
H29A C29A H29B 109.5 . . ?
C28A C29A H29C 109.5 . . ?
H29A C29A H29C 109.5 . . ?
H29B C29A H29C 109.5 . . ?
C28A C30A H30A 109.5 . . ?
C28A C30A H30B 109.5 . . ?
H30A C30A H30B 109.5 . . ?
C28A C30A H30C 109.5 . . ?
H30A C30A H30C 109.5 . . ?
H30B C30A H30C 109.5 . . ?
C28A C31A H31A 109.5 . . ?
C28A C31A H31B 109.5 . . ?
H31A C31A H31B 109.5 . . ?
C28A C31A H31C 109.5 . . ?
H31A C31A H31C 109.5 . . ?
H31B C31A H31C 109.5 . . ?
C28A C29' H29D 109.5 . . ?
C28A C29' H29E 109.5 . . ?
H29D C29' H29E 109.5 . . ?
C28A C29' H29F 109.5 . . ?
H29D C29' H29F 109.5 . . ?
H29E C29' H29F 109.5 . . ?
C28A C30' H30D 109.5 . . ?
C28A C30' H30E 109.5 . . ?
H30D C30' H30E 109.5 . . ?
C28A C30' H30F 109.5 . . ?
H30D C30' H30F 109.5 . . ?
H30E C30' H30F 109.5 . . ?
C28A C31' H31D 109.5 . . ?
C28A C31' H31E 109.5 . . ?
H31D C31' H31E 109.5 . . ?
C28A C31' H31F 109.5 . . ?
H31D C31' H31F 109.5 . . ?
H31E C31' H31F 109.5 . . ?
C34A C32A C33A 108.9(6) . . ?
C34A C32A C35A 109.1(6) . . ?
C33A C32A C35A 106.7(5) . . ?
C34A C32A C9A 110.7(5) . . ?
C33A C32A C9A 111.6(5) . . ?
C35A C32A C9A 109.7(5) . . ?
C32A C33A H33A 109.5 . . ?
C32A C33A H33B 109.5 . . ?
H33A C33A H33B 109.5 . . ?
C32A C33A H33C 109.5 . . ?
H33A C33A H33C 109.5 . . ?
H33B C33A H33C 109.5 . . ?
C32A C34A H34A 109.5 . . ?
C32A C34A H34B 109.5 . . ?
H34A C34A H34B 109.5 . . ?
C32A C34A H34C 109.5 . . ?
H34A C34A H34C 109.5 . . ?
H34B C34A H34C 109.5 . . ?
C32A C35A H35A 109.5 . . ?
C32A C35A H35B 109.5 . . ?
H35A C35A H35B 109.5 . . ?
C32A C35A H35C 109.5 . . ?
H35A C35A H35C 109.5 . . ?
H35B C35A H35C 109.5 . . ?
C37A C36A C41A 120.1(5) . . ?
C37A C36A C11A 118.7(5) . . ?
C41A C36A C11A 121.2(5) . . ?
C37A C36A Li1A 98.8(4) . . ?
C41A C36A Li1A 78.8(4) . . ?
C11A C36A Li1A 94.4(4) . . ?
C38A C37A C36A 118.5(5) . . ?
C38A C37A C42A 119.6(5) . . ?
C36A C37A C42A 121.7(5) . . ?
C39A C38A C37A 122.9(5) . . ?
C39A C38A H38A 118.6 . . ?
C37A C38A H38A 118.6 . . ?
C38A C39A C40A 117.5(5) . . ?
C38A C39A C45A 122.8(5) . . ?
C40A C39A C45A 119.7(5) . . ?
C39A C40A C41A 123.4(5) . . ?
C39A C40A H40A 118.3 . . ?
C41A C40A H40A 118.3 . . ?
C40A C41A C36A 117.5(5) . . ?
C40A C41A C48A 120.9(5) . . ?
C36A C41A C48A 121.4(5) . . ?
C40A C41A Li1A 106.0(4) . . ?
C36A C41A Li1A 69.4(4) . . ?
C48A C41A Li1A 98.9(4) . . ?
C44A C42A C37A 112.3(5) . . ?
C44A C42A C43A 110.6(5) . . ?
C37A C42A C43A 109.9(5) . . ?
C44A C42A H42A 108.0 . . ?
C37A C42A H42A 108.0 . . ?
C43A C42A H42A 108.0 . . ?
C42A C43A H43A 109.5 . . ?
C42A C43A H43B 109.5 . . ?
H43A C43A H43B 109.5 . . ?
C42A C43A H43C 109.5 . . ?
H43A C43A H43C 109.5 . . ?
H43B C43A H43C 109.5 . . ?
C42A C44A H44A 109.5 . . ?
C42A C44A H44B 109.5 . . ?
H44A C44A H44B 109.5 . . ?
C42A C44A H44C 109.5 . . ?
H44A C44A H44C 109.5 . . ?
H44B C44A H44C 109.5 . . ?
C39A C45A C46A 113.1(5) . . ?
C39A C45A C47A 110.4(5) . . ?
C46A C45A C47A 112.5(6) . . ?
C39A C45A H45A 106.8 . . ?
C46A C45A H45A 106.8 . . ?
C47A C45A H45A 106.8 . . ?
C45A C46A H46A 109.5 . . ?
C45A C46A H46B 109.5 . . ?
H46A C46A H46B 109.5 . . ?
C45A C46A H46C 109.5 . . ?
H46A C46A H46C 109.5 . . ?
H46B C46A H46C 109.5 . . ?
C45A C47A H47A 109.5 . . ?
C45A C47A H47B 109.5 . . ?
H47A C47A H47B 109.5 . . ?
C45A C47A H47C 109.5 . . ?
H47A C47A H47C 109.5 . . ?
H47B C47A H47C 109.5 . . ?
C50A C48A C41A 110.2(5) . . ?
C50A C48A C49A 111.8(5) . . ?
C41A C48A C49A 111.7(5) . . ?
C50A C48A H48A 107.6 . . ?
C41A C48A H48A 107.6 . . ?
C49A C48A H48A 107.6 . . ?
C48A C49A H49A 109.5 . . ?
C48A C49A H49B 109.5 . . ?
H49A C49A H49B 109.5 . . ?
C48A C49A H49C 109.5 . . ?
H49A C49A H49C 109.5 . . ?
H49B C49A H49C 109.5 . . ?
C48A C50A H50A 109.5 . . ?
C48A C50A H50B 109.5 . . ?
H50A C50A H50B 109.5 . . ?
C48A C50A H50C 109.5 . . ?
H50A C50A H50C 109.5 . . ?
H50B C50A H50C 109.5 . . ?
C52A C51A Li2A 109.6(5) . . ?
C52A C51A Li1A 124.3(5) . . ?
Li2A C51A Li1A 77.8(5) . . ?
C52A C51A H51A 112.0(10) . . ?
Li2A C51A H51A 137.4(10) . . ?
Li1A C51A H51A 71.8(8) . . ?
C52A C51A H51B 111.9(11) . . ?
Li2A C51A H51B 78.9(9) . . ?
Li1A C51A H51B 123.5(11) . . ?
H51A C51A H51B 93.7(10) . . ?
C53A C52A C51A 112.7(5) . . ?
C53A C52A H52A 109.1 . . ?
C51A C52A H52A 109.1 . . ?
C53A C52A H52B 109.1 . . ?
C51A C52A H52B 109.1 . . ?
H52A C52A H52B 107.8 . . ?
C52A C53A C54A 114.7(6) . . ?
C52A C53A H53A 108.6 . . ?
C54A C53A H53A 108.6 . . ?
C52A C53A H53B 108.6 . . ?
C54A C53A H53B 108.6 . . ?
H53A C53A H53B 107.6 . . ?
C53A C54A H54A 109.5 . . ?
C53A C54A H54B 109.5 . . ?
H54A C54A H54B 109.5 . . ?
C53A C54A H54C 109.5 . . ?
H54A C54A H54C 109.5 . . ?
H54B C54A H54C 109.5 . . ?
N1A Li1A C51A 145.3(6) . . ?
N1A Li1A C36A 85.0(4) . . ?
C51A Li1A C36A 129.3(5) . . ?
N1A Li1A Li2A 96.8(5) . . ?
C51A Li1A Li2A 48.6(4) . . ?
C36A Li1A Li2A 175.8(5) . . ?
N1A Li1A C41A 101.0(5) . . ?
C51A Li1A C41A 107.4(4) . . ?
C36A Li1A C41A 31.8(2) . . ?
Li2A Li1A C41A 144.0(5) . . ?
N1A Li1A C12A 27.4(2) . . ?
C51A Li1A C12A 172.3(5) . . ?
C36A Li1A C12A 57.6(3) . . ?
Li2A Li1A C12A 124.2(5) . . ?
C41A Li1A C12A 77.2(3) . . ?
N1A Li1A H51A 160.7(8) . . ?
C51A Li1A H51A 29.8(3) . . ?
C36A Li1A H51A 101.6(6) . . ?
Li2A Li1A H51A 75.5(6) . . ?
C41A Li1A H51A 77.5(5) . . ?
C12A Li1A H51A 154.0(6) . . ?
C51A Li2A C17A 138.6(6) . . ?
C51A Li2A C16A 136.4(6) . . ?
C17A Li2A C16A 35.1(3) . . ?
C51A Li2A C18A 143.7(6) . . ?
C17A Li2A C18A 34.8(2) . . ?
C16A Li2A C18A 63.3(3) . . ?
C51A Li2A C15A 142.7(6) . . ?
C17A Li2A C15A 61.1(3) . . ?
C16A Li2A C15A 34.5(3) . . ?
C18A Li2A C15A 72.6(4) . . ?
C51A Li2A C13A 148.9(6) . . ?
C17A Li2A C13A 62.1(3) . . ?
C16A Li2A C13A 74.6(4) . . ?
C18A Li2A C13A 34.6(2) . . ?
C15A Li2A C13A 62.1(3) . . ?
C51A Li2A C14A 148.7(6) . . ?
C17A Li2A C14A 72.3(4) . . ?
C16A Li2A C14A 62.3(3) . . ?
C18A Li2A C14A 62.0(3) . . ?
C15A Li2A C14A 34.1(2) . . ?
C13A Li2A C14A 35.1(2) . . ?
C51A Li2A Li1A 53.5(4) . . ?
C17A Li2A Li1A 139.1(6) . . ?
C16A Li2A Li1A 170.0(6) . . ?
C18A Li2A Li1A 108.1(5) . . ?
C15A Li2A Li1A 140.5(6) . . ?
C13A Li2A Li1A 95.4(5) . . ?
C14A Li2A Li1A 109.7(5) . . ?
C51A Li2A H51B 30.9(3) . . ?
C17A Li2A H51B 137.5(8) . . ?
C16A Li2A H51B 114.2(8) . . ?
C18A Li2A H51B 169.0(8) . . ?
C15A Li2A H51B 111.8(7) . . ?
C13A Li2A H51B 156.4(8) . . ?
C14A Li2A H51B 127.4(7) . . ?
Li1A Li2A H51B 75.3(6) . . ?
C12B N1B C1B 104.6(4) . . ?
C12B N1B Li1B 111.5(5) . . ?
C1B N1B Li1B 143.7(5) . . ?
N1B C1B C2B 129.9(5) . . ?
N1B C1B C6B 112.0(5) . . ?
C2B C1B C6B 118.0(5) . . ?
C3B C2B C1B 119.9(5) . . ?
C3B C2B C13B 116.5(5) . . ?
C1B C2B C13B 123.2(5) . . ?
C2B C3B C4B 122.6(6) . . ?
C2B C3B H3B 118.7 . . ?
C4B C3B H3B 118.7 . . ?
C5B C4B C3B 117.2(5) . . ?
C5B C4B C28B 122.4(5) . . ?
C3B C4B C28B 120.3(5) . . ?
C4B C5B C6B 121.6(5) . . ?
C4B C5B H5B 119.2 . . ?
C6B C5B H5B 119.2 . . ?
C5B C6B C1B 120.6(5) . . ?
C5B C6B C7B 134.2(5) . . ?
C1B C6B C7B 105.0(5) . . ?
C8B C7B C12B 120.4(5) . . ?
C8B C7B C6B 133.3(5) . . ?
C12B C7B C6B 106.2(5) . . ?
C9B C8B C7B 120.7(5) . . ?
C9B C8B H8B 119.6 . . ?
C7B C8B H8B 119.6 . . ?
C8B C9B C10B 117.6(6) . . ?
C8B C9B C32B 123.5(5) . . ?
C10B C9B C32B 118.8(5) . . ?
C11B C10B C9B 124.2(6) . . ?
C11B C10B H10B 117.9 . . ?
C9B C10B H10B 117.9 . . ?
C10B C11B C12B 116.5(5) . . ?
C10B C11B C36B 119.0(5) . . ?
C12B C11B C36B 124.5(5) . . ?
N1B C12B C7B 112.1(5) . . ?
N1B C12B C11B 127.4(5) . . ?
C7B C12B C11B 120.4(5) . . ?
N1B C12B Li1B 41.0(3) . . ?
C7B C12B Li1B 152.9(5) . . ?
C11B C12B Li1B 86.6(4) . . ?
C18B C13B C14B 119.7(5) . . ?
C18B C13B C2B 118.6(5) . . ?
C14B C13B C2B 121.5(5) . . ?
C18B C13B Li2B 73.9(4) . . ?
C14B C13B Li2B 72.6(4) . . ?
C2B C13B Li2B 130.0(5) . . ?
C15B C14B C13B 119.0(5) . . ?
C15B C14B C19B 120.8(5) . . ?
C13B C14B C19B 120.1(5) . . ?
C15B C14B Li2B 74.1(4) . . ?
C13B C14B Li2B 73.2(4) . . ?
C19B C14B Li2B 124.2(5) . . ?
C14B C15B C16B 122.2(5) . . ?
C14B C15B Li2B 72.5(4) . . ?
C16B C15B Li2B 76.6(5) . . ?
C14B C15B H15B 118.8 . . ?
C16B C15B H15B 118.8 . . ?
Li2B C15B H15B 118.8 . . ?
C17B C16B C15B 117.8(5) . . ?
C17B C16B C22B 123.1(5) . . ?
C15B C16B C22B 119.1(5) . . ?
C17B C16B Li2B 72.2(4) . . ?
C15B C16B Li2B 70.3(4) . . ?
C22B C16B Li2B 130.3(5) . . ?
C16B C17B C18B 122.5(5) . . ?
C16B C17B Li2B 75.6(4) . . ?
C18B C17B Li2B 72.1(4) . . ?
C16B C17B H17B 118.6 . . ?
C18B C17B H17B 118.6 . . ?
Li2B C17B H17B 118.6 . . ?
C17B C18B C13B 118.8(5) . . ?
C17B C18B C25B 120.3(5) . . ?
C13B C18B C25B 120.8(5) . . ?
C17B C18B Li2B 74.5(4) . . ?
C13B C18B Li2B 72.3(4) . . ?
C25B C18B Li2B 127.1(5) . . ?
C21B C19B C14B 113.4(5) . . ?
C21B C19B C20B 110.8(5) . . ?
C14B C19B C20B 111.5(5) . . ?
C21B C19B H19B 106.9 . . ?
C14B C19B H19B 106.9 . . ?
C20B C19B H19B 106.9 . . ?
C19B C20B H20D 109.5 . . ?
C19B C20B H20E 109.5 . . ?
H20D C20B H20E 109.5 . . ?
C19B C20B H20F 109.5 . . ?
H20D C20B H20F 109.5 . . ?
H20E C20B H20F 109.5 . . ?
C19B C21B H21D 109.5 . . ?
C19B C21B H21E 109.5 . . ?
H21D C21B H21E 109.5 . . ?
C19B C21B H21F 109.5 . . ?
H21D C21B H21F 109.5 . . ?
H21E C21B H21F 109.5 . . ?
C23B C22B C16B 112.9(5) . . ?
C23B C22B C24B 110.6(5) . . ?
C16B C22B C24B 114.5(5) . . ?
C23B C22B H22B 106.1 . . ?
C16B C22B H22B 106.1 . . ?
C24B C22B H22B 106.1 . . ?
C22B C23B H23D 109.5 . . ?
C22B C23B H23E 109.5 . . ?
H23D C23B H23E 109.5 . . ?
C22B C23B H23F 109.5 . . ?
H23D C23B H23F 109.5 . . ?
H23E C23B H23F 109.5 . . ?
C22B C24B H24D 109.5 . . ?
C22B C24B H24E 109.5 . . ?
H24D C24B H24E 109.5 . . ?
C22B C24B H24F 109.5 . . ?
H24D C24B H24F 109.5 . . ?
H24E C24B H24F 109.5 . . ?
C18B C25B C27B 108.8(10) . . ?
C18B C25B C27" 113.7(10) . . ?
C18B C25B C26B 111.2(9) . . ?
C27B C25B C26B 111.9(9) . . ?
C18B C25B C26" 113.0(8) . . ?
C27" C25B C26" 111.2(8) . . ?
C18B C25B H25B 108.3 . . ?
C27B C25B H25B 108.3 . . ?
C26B C25B H25B 108.3 . . ?
C25B C26B H26D 109.5 . . ?
C25B C26B H26E 109.5 . . ?
H26D C26B H26E 109.5 . . ?
C25B C26B H26F 109.5 . . ?
H26D C26B H26F 109.5 . . ?
H26E C26B H26F 109.5 . . ?
C25B C27B H27D 109.5 . . ?
C25B C27B H27E 109.5 . . ?
H27D C27B H27E 109.5 . . ?
C25B C27B H27F 109.5 . . ?
H27D C27B H27F 109.5 . . ?
H27E C27B H27F 109.5 . . ?
C25B C26" H26G 109.5 . . ?
C25B C26" H26H 109.5 . . ?
H26G C26" H26H 109.5 . . ?
C25B C26" H26I 109.5 . . ?
H26G C26" H26I 109.5 . . ?
H26H C26" H26I 109.5 . . ?
C25B C27" H27G 109.5 . . ?
C25B C27" H27H 109.5 . . ?
H27G C27" H27H 109.5 . . ?
C25B C27" H27I 109.5 . . ?
H27G C27" H27I 109.5 . . ?
H27H C27" H27I 109.5 . . ?
C30B C28B C31B 109.0(6) . . ?
C29" C28B C31" 109.5(7) . . ?
C30B C28B C29B 108.9(6) . . ?
C31B C28B C29B 108.5(6) . . ?
C29" C28B C30" 107.5(6) . . ?
C31" C28B C30" 108.0(7) . . ?
C29" C28B C4B 112.9(6) . . ?
C30B C28B C4B 107.0(6) . . ?
C31B C28B C4B 113.9(5) . . ?
C31" C28B C4B 111.1(7) . . ?
C29B C28B C4B 109.4(5) . . ?
C30" C28B C4B 107.7(7) . . ?
C28B C29B H29G 109.5 . . ?
C28B C29B H29H 109.5 . . ?
H29G C29B H29H 109.5 . . ?
C28B C29B H29I 109.5 . . ?
H29G C29B H29I 109.5 . . ?
H29H C29B H29I 109.5 . . ?
C28B C30B H30G 109.5 . . ?
C28B C30B H30H 109.5 . . ?
H30G C30B H30H 109.5 . . ?
C28B C30B H30I 109.5 . . ?
H30G C30B H30I 109.5 . . ?
H30H C30B H30I 109.5 . . ?
C28B C31B H31G 109.5 . . ?
C28B C31B H31H 109.5 . . ?
H31G C31B H31H 109.5 . . ?
C28B C31B H31I 109.5 . . ?
H31G C31B H31I 109.5 . . ?
H31H C31B H31I 109.5 . . ?
C28B C29" H29J 109.5 . . ?
C28B C29" H29K 109.5 . . ?
H29J C29" H29K 109.5 . . ?
C28B C29" H29L 109.5 . . ?
H29J C29" H29L 109.5 . . ?
H29K C29" H29L 109.5 . . ?
C28B C30" H30J 109.5 . . ?
C28B C30" H30K 109.5 . . ?
H30J C30" H30K 109.5 . . ?
C28B C30" H30L 109.5 . . ?
H30J C30" H30L 109.5 . . ?
H30K C30" H30L 109.5 . . ?
C28B C31" H31J 109.5 . . ?
C28B C31" H31K 109.5 . . ?
H31J C31" H31K 109.5 . . ?
C28B C31" H31L 109.5 . . ?
H31J C31" H31L 109.5 . . ?
H31K C31" H31L 109.5 . . ?
C9B C32B C33B 108.7(5) . . ?
C9B C32B C34B 109.4(5) . . ?
C33B C32B C34B 110.1(5) . . ?
C9B C32B C35B 111.6(5) . . ?
C33B C32B C35B 109.5(5) . . ?
C34B C32B C35B 107.5(5) . . ?
C32B C33B H33D 109.5 . . ?
C32B C33B H33E 109.5 . . ?
H33D C33B H33E 109.5 . . ?
C32B C33B H33F 109.5 . . ?
H33D C33B H33F 109.5 . . ?
H33E C33B H33F 109.5 . . ?
C32B C34B H34D 109.5 . . ?
C32B C34B H34E 109.5 . . ?
H34D C34B H34E 109.5 . . ?
C32B C34B H34F 109.5 . . ?
H34D C34B H34F 109.5 . . ?
H34E C34B H34F 109.5 . . ?
C32B C35B H35D 109.5 . . ?
C32B C35B H35E 109.5 . . ?
H35D C35B H35E 109.5 . . ?
C32B C35B H35F 109.5 . . ?
H35D C35B H35F 109.5 . . ?
H35E C35B H35F 109.5 . . ?
C41B C36B C37B 118.7(5) . . ?
C41B C36B C11B 121.1(5) . . ?
C37B C36B C11B 120.0(5) . . ?
C41B C36B Li1B 98.3(5) . . ?
C37B C36B Li1B 83.8(4) . . ?
C11B C36B Li1B 91.9(4) . . ?
C38B C37B C36B 119.3(5) . . ?
C38B C37B C42B 120.6(5) . . ?
C36B C37B C42B 120.0(5) . . ?
C37B C38B C39B 122.0(5) . . ?
C37B C38B H38B 119.0 . . ?
C39B C38B H38B 119.0 . . ?
C40B C39B C38B 118.1(5) . . ?
C40B C39B C45B 121.0(5) . . ?
C38B C39B C45B 120.9(5) . . ?
C39B C40B C41B 121.7(5) . . ?
C39B C40B H40B 119.2 . . ?
C41B C40B H40B 119.2 . . ?
C40B C41B C36B 120.0(5) . . ?
C40B C41B C48B 119.7(5) . . ?
C36B C41B C48B 120.1(5) . . ?
C44B C42B C43B 109.5(5) . . ?
C44B C42B C37B 110.2(5) . . ?
C43B C42B C37B 113.1(5) . . ?
C44B C42B H42B 107.9 . . ?
C43B C42B H42B 107.9 . . ?
C37B C42B H42B 107.9 . . ?
C42B C43B H43D 109.5 . . ?
C42B C43B H43E 109.5 . . ?
H43D C43B H43E 109.5 . . ?
C42B C43B H43F 109.5 . . ?
H43D C43B H43F 109.5 . . ?
H43E C43B H43F 109.5 . . ?
C42B C44B H44D 109.5 . . ?
C42B C44B H44E 109.5 . . ?
H44D C44B H44E 109.5 . . ?
C42B C44B H44F 109.5 . . ?
H44D C44B H44F 109.5 . . ?
H44E C44B H44F 109.5 . . ?
C47B C45B C46B 109.7(5) . . ?
C47B C45B C39B 111.3(5) . . ?
C46B C45B C39B 111.4(5) . . ?
C47B C45B H45B 108.1 . . ?
C46B C45B H45B 108.1 . . ?
C39B C45B H45B 108.1 . . ?
C45B C46B H46D 109.5 . . ?
C45B C46B H46E 109.5 . . ?
H46D C46B H46E 109.5 . . ?
C45B C46B H46F 109.5 . . ?
H46D C46B H46F 109.5 . . ?
H46E C46B H46F 109.5 . . ?
C45B C47B H47D 109.5 . . ?
C45B C47B H47E 109.5 . . ?
H47D C47B H47E 109.5 . . ?
C45B C47B H47F 109.5 . . ?
H47D C47B H47F 109.5 . . ?
H47E C47B H47F 109.5 . . ?
C41B C48B C49B 109.5(6) . . ?
C41B C48B C50B 113.5(6) . . ?
C49B C48B C50B 109.7(6) . . ?
C41B C48B H48B 108.0 . . ?
C49B C48B H48B 108.0 . . ?
C50B C48B H48B 108.0 . . ?
C48B C49B H49D 109.5 . . ?
C48B C49B H49E 109.5 . . ?
H49D C49B H49E 109.5 . . ?
C48B C49B H49F 109.5 . . ?
H49D C49B H49F 109.5 . . ?
H49E C49B H49F 109.5 . . ?
C48B C50B H50D 109.5 . . ?
C48B C50B H50E 109.5 . . ?
H50D C50B H50E 109.5 . . ?
C48B C50B H50F 109.5 . . ?
H50D C50B H50F 109.5 . . ?
H50E C50B H50F 109.5 . . ?
C52B C51B Li1B 159.3(10) . . ?
C52B C51B Li2B 87.3(8) . . ?
Li1B C51B Li2B 81.1(6) . . ?
C52B C51B H51C 112.6(11) . . ?
Li1B C51B H51C 81.2(9) . . ?
Li2B C51B H51C 76(3) . . ?
C52B C51B H51D 112.6(11) . . ?
Li1B C51B H51D 80.6(10) . . ?
Li2B C51B H51D 159.9(14) . . ?
H51C C51B H51D 93.0(13) . . ?
C53B C52B C51B 118.2(10) . . ?
C53B C52B Li2B 93.9(8) . . ?
C51B C52B Li2B 55.2(7) . . ?
C53B C52B H52C 107.8 . . ?
C51B C52B H52C 107.8 . . ?
Li2B C52B H52C 69.9 . . ?
C53B C52B H52D 107.8 . . ?
C51B C52B H52D 107.8 . . ?
Li2B C52B H52D 157.7 . . ?
H52C C52B H52D 107.1 . . ?
C52B C53B C54B 117.4(13) . . ?
C52B C53B H53C 108.0 . . ?
C54B C53B H53C 108.0 . . ?
C52B C53B H53D 108.0 . . ?
C54B C53B H53D 108.0 . . ?
H53C C53B H53D 107.2 . . ?
C53B C54B H54D 109.5 . . ?
C53B C54B H54E 109.5 . . ?
H54D C54B H54E 109.5 . . ?
C53B C54B H54F 109.5 . . ?
H54D C54B H54F 109.5 . . ?
H54E C54B H54F 109.5 . . ?
C52" C51" Li2B 112.2(14) . . ?
C52" C51" Li1B 110.2(14) . . ?
Li2B C51" Li1B 79.1(7) . . ?
C52" C51" H51E 112.5(13) . . ?
Li2B C51" H51E 133.6(18) . . ?
Li1B C51" H51E 74.5(12) . . ?
C52" C51" H51F 113.1(13) . . ?
Li2B C51" H51F 79.8(13) . . ?
Li1B C51" H51F 136.4(18) . . ?
H51E C51" H51F 93.8(13) . . ?
C53" C52" C51" 119.5(15) . . ?
C53" C52" H52E 107.4 . . ?
C51" C52" H52E 107.4 . . ?
C53" C52" H52F 107.4 . . ?
C51" C52" H52F 107.4 . . ?
H52E C52" H52F 107.0 . . ?
C52" C53" C54" 121(2) . . ?
C52" C53" H53E 107.2 . . ?
C54" C53" H53E 107.2 . . ?
C52" C53" H53F 107.2 . . ?
C54" C53" H53F 107.2 . . ?
H53E C53" H53F 106.8 . . ?
C53" C54" H54G 109.5 . . ?
C53" C54" H54H 109.5 . . ?
H54G C54" H54H 109.5 . . ?
C53" C54" H54I 109.5 . . ?
H54G C54" H54I 109.5 . . ?
H54H C54" H54I 109.5 . . ?
N1B Li1B C51B 147.9(7) . . ?
N1B Li1B C51" 143.0(9) . . ?
N1B Li1B C36B 84.0(4) . . ?
C51B Li1B C36B 128.0(6) . . ?
C51" Li1B C36B 132.5(8) . . ?
N1B Li1B Li2B 97.5(5) . . ?
C51B Li1B Li2B 50.7(6) . . ?
C51" Li1B Li2B 48.6(8) . . ?
C36B Li1B Li2B 167.3(6) . . ?
N1B Li1B C12B 27.5(2) . . ?
C51B Li1B C12B 175.3(7) . . ?
C51" Li1B C12B 167.5(8) . . ?
C36B Li1B C12B 56.7(3) . . ?
Li2B Li1B C12B 124.9(5) . . ?
N1B Li1B H51C 128.2(14) . . ?
C51B Li1B H51C 31.0(4) . . ?
C36B Li1B H51C 136.5(17) . . ?
Li2B Li1B H51C 50.8(16) . . ?
C12B Li1B H51C 146.1(8) . . ?
N1B Li1B H51D 170.3(18) . . ?
C51B Li1B H51D 31.1(4) . . ?
C36B Li1B H51D 99.0(9) . . ?
Li2B Li1B H51D 81.6(7) . . ?
C12B Li1B H51D 152.9(7) . . ?
H51C Li1B H51D 44.5(4) . . ?
N1B Li1B H51E 144.0(11) . . ?
C51" Li1B H51E 30.2(4) . . ?
C36B Li1B H51E 112.0(12) . . ?
Li2B Li1B H51E 73.9(11) . . ?
C12B Li1B H51E 145.3(7) . . ?
C51" Li2B C14B 130.7(7) . . ?
C51B Li2B C14B 138.3(7) . . ?
C51" Li2B C13B 141.7(8) . . ?
C51B Li2B C13B 141.7(7) . . ?
C14B Li2B C13B 34.2(2) . . ?
C51" Li2B C15B 131.9(8) . . ?
C51B Li2B C15B 141.4(7) . . ?
C14B Li2B C15B 33.4(2) . . ?
C13B Li2B C15B 59.9(3) . . ?
C51" Li2B C18B 156.6(9) . . ?
C51B Li2B C18B 148.1(7) . . ?
C14B Li2B C18B 60.7(3) . . ?
C13B Li2B C18B 33.8(2) . . ?
C15B Li2B C18B 70.0(4) . . ?
C51" Li2B C17B 157.7(8) . . ?
C51B Li2B C17B 151.8(7) . . ?
C14B Li2B C17B 69.9(4) . . ?
C13B Li2B C17B 59.6(3) . . ?
C15B Li2B C17B 58.4(3) . . ?
C18B Li2B C17B 33.3(2) . . ?
C51B Li2B C52B 37.6(3) . . ?
C14B Li2B C52B 146.6(6) . . ?
C13B Li2B C52B 179.1(6) . . ?
C15B Li2B C52B 121.0(6) . . ?
C18B Li2B C52B 146.0(6) . . ?
C17B Li2B C52B 120.8(5) . . ?
C51" Li2B C16B 143.0(9) . . ?
C51B Li2B C16B 147.5(6) . . ?
C14B Li2B C16B 59.7(3) . . ?
C13B Li2B C16B 70.0(4) . . ?
C15B Li2B C16B 33.1(3) . . ?
C18B Li2B C16B 59.1(3) . . ?
C17B Li2B C16B 32.1(2) . . ?
C52B Li2B C16B 110.8(5) . . ?
C51" Li2B Li1B 52.3(8) . . ?
C51B Li2B Li1B 48.1(5) . . ?
C14B Li2B Li1B 109.4(5) . . ?
C13B Li2B Li1B 94.7(5) . . ?
C15B Li2B Li1B 140.8(6) . . ?
C18B Li2B Li1B 106.4(5) . . ?
C17B Li2B Li1B 136.7(5) . . ?
C52B Li2B Li1B 84.5(5) . . ?
C16B Li2B Li1B 164.4(6) . . ?
C51B Li2B H51C 30.8(7) . . ?
C14B Li2B H51C 108.0(9) . . ?
C13B Li2B H51C 123.4(8) . . ?
C15B Li2B H51C 115.2(9) . . ?
C18B Li2B H51C 153.0(7) . . ?
C17B Li2B H51C 171.6(8) . . ?
C52B Li2B H51C 56.4(7) . . ?
C16B Li2B H51C 139.6(8) . . ?
Li1B Li2B H51C 51.7(5) . . ?
C51" Li2B H51F 30.7(4) . . ?
C14B Li2B H51F 110.8(8) . . ?
C13B Li2B H51F 139.5(11) . . ?
C15B Li2B H51F 101.7(8) . . ?
C18B Li2B H51F 171.2(8) . . ?
C17B Li2B H51F 144.6(12) . . ?
C16B Li2B H51F 115.6(11) . . ?
Li1B Li2B H51F 77.9(11) . . ?

loop_
_geom_bond_atom_site_label_1
_geom_bond_atom_site_label_2
_geom_bond_distance
_geom_bond_site_symmetry_2
_geom_bond_publ_flag
N1A C12A 1.370(7) . ?
N1A C1A 1.385(7) . ?
N1A Li1A 1.936(11) . ?
C1A C6A 1.420(8) . ?
C1A C2A 1.422(8) . ?
C2A C3A 1.376(7) . ?
C2A C13A 1.501(7) . ?
C3A C4A 1.398(8) . ?
C3A H3A 0.9500 . ?
C4A C5A 1.406(8) . ?
C4A C28A 1.537(7) . ?
C5A C6A 1.402(7) . ?
C5A H5A 0.9500 . ?
C6A C7A 1.430(8) . ?
C7A C8A 1.389(8) . ?
C7A C12A 1.416(7) . ?
C8A C9A 1.395(8) . ?
C8A H8A 0.9500 . ?
C9A C10A 1.412(7) . ?
C9A C32A 1.549(8) . ?
C10A C11A 1.371(8) . ?
C10A H10A 0.9500 . ?
C11A C12A 1.425(8) . ?
C11A C36A 1.514(7) . ?
C12A Li1A 2.758(11) . ?
C13A C18A 1.408(8) . ?
C13A C14A 1.441(7) . ?
C13A Li2A 2.377(12) . ?
C14A C15A 1.397(8) . ?
C14A C19A 1.537(8) . ?
C14A Li2A 2.399(12) . ?
C15A C16A 1.398(8) . ?
C15A Li2A 2.370(13) . ?
C15A H15A 1.0000 . ?
C16A C17A 1.408(8) . ?
C16A C22A 1.522(8) . ?
C16A Li2A 2.347(13) . ?
C17A C18A 1.400(8) . ?
C17A Li2A 2.326(13) . ?
C17A H17A 1.0000 . ?
C18A C25A 1.549(7) . ?
C18A Li2A 2.351(12) . ?
C19A C20A 1.523(8) . ?
C19A C21A 1.530(9) . ?
C19A H19A 1.0000 . ?
C20A H20A 0.9800 . ?
C20A H20B 0.9800 . ?
C20A H20C 0.9800 . ?
C21A H21A 0.9800 . ?
C21A H21B 0.9800 . ?
C21A H21C 0.9800 . ?
C22A C24A 1.529(8) . ?
C22A C23A 1.539(9) . ?
C22A H22A 1.0000 . ?
C23A H23A 0.9800 . ?
C23A H23B 0.9800 . ?
C23A H23C 0.9800 . ?
C24A H24A 0.9800 . ?
C24A H24B 0.9800 . ?
C24A H24C 0.9800 . ?
C25A C27A 1.516(9) . ?
C25A C26A 1.521(8) . ?
C25A H25A 1.0000 . ?
C26A H26A 0.9800 . ?
C26A H26B 0.9800 . ?
C26A H26C 0.9800 . ?
C27A H27A 0.9800 . ?
C27A H27B 0.9800 . ?
C27A H27C 0.9800 . ?
C28A C30' 1.510(6) . ?
C28A C31A 1.516(6) . ?
C28A C29' 1.520(6) . ?
C28A C30A 1.522(6) . ?
C28A C31' 1.526(6) . ?
C28A C29A 1.533(6) . ?
C29A H29A 0.9800 . ?
C29A H29B 0.9800 . ?
C29A H29C 0.9800 . ?
C30A H30A 0.9800 . ?
C30A H30B 0.9800 . ?
C30A H30C 0.9800 . ?
C31A H31A 0.9800 . ?
C31A H31B 0.9800 . ?
C31A H31C 0.9800 . ?
C29' H29D 0.9800 . ?
C29' H29E 0.9800 . ?
C29' H29F 0.9800 . ?
C30' H30D 0.9800 . ?
C30' H30E 0.9800 . ?
C30' H30F 0.9800 . ?
C31' H31D 0.9800 . ?
C31' H31E 0.9800 . ?
C31' H31F 0.9800 . ?
C32A C34A 1.519(8) . ?
C32A C33A 1.525(8) . ?
C32A C35A 1.533(8) . ?
C33A H33A 0.9800 . ?
C33A H33B 0.9800 . ?
C33A H33C 0.9800 . ?
C34A H34A 0.9800 . ?
C34A H34B 0.9800 . ?
C34A H34C 0.9800 . ?
C35A H35A 0.9800 . ?
C35A H35B 0.9800 . ?
C35A H35C 0.9800 . ?
C36A C37A 1.413(8) . ?
C36A C41A 1.422(7) . ?
C36A Li1A 2.526(12) . ?
C37A C38A 1.385(8) . ?
C37A C42A 1.533(8) . ?
C38A C39A 1.381(8) . ?
C38A H38A 0.9500 . ?
C39A C40A 1.385(8) . ?
C39A C45A 1.521(8) . ?
C40A C41A 1.389(7) . ?
C40A H40A 0.9500 . ?
C41A C48A 1.529(7) . ?
C41A Li1A 2.647(12) . ?
C42A C44A 1.521(9) . ?
C42A C43A 1.536(9) . ?
C42A H42A 1.0000 . ?
C43A H43A 0.9800 . ?
C43A H43B 0.9800 . ?
C43A H43C 0.9800 . ?
C44A H44A 0.9800 . ?
C44A H44B 0.9800 . ?
C44A H44C 0.9800 . ?
C45A C46A 1.525(10) . ?
C45A C47A 1.553(9) . ?
C45A H45A 1.0000 . ?
C46A H46A 0.9800 . ?
C46A H46B 0.9800 . ?
C46A H46C 0.9800 . ?
C47A H47A 0.9800 . ?
C47A H47B 0.9800 . ?
C47A H47C 0.9800 . ?
C48A C50A 1.504(9) . ?
C48A C49A 1.536(8) . ?
C48A H48A 1.0000 . ?
C49A H49A 0.9800 . ?
C49A H49B 0.9800 . ?
C49A H49C 0.9800 . ?
C50A H50A 0.9800 . ?
C50A H50B 0.9800 . ?
C50A H50C 0.9800 . ?
C51A C52A 1.532(8) . ?
C51A Li2A 2.018(12) . ?
C51A Li1A 2.163(12) . ?
C51A H51A 1.099(11) . ?
C51A H51B 1.102(11) . ?
C52A C53A 1.513(8) . ?
C52A H52A 0.9900 . ?
C52A H52B 0.9900 . ?
C53A C54A 1.515(8) . ?
C53A H53A 0.9900 . ?
C53A H53B 0.9900 . ?
C54A H54A 0.9800 . ?
C54A H54B 0.9800 . ?
C54A H54C 0.9800 . ?
Li1A Li2A 2.628(16) . ?
Li1A H51A 2.097(12) . ?
Li2A H51B 2.104(12) . ?
N1B C12B 1.378(7) . ?
N1B C1B 1.393(7) . ?
N1B Li1B 1.959(11) . ?
C1B C2B 1.400(8) . ?
C1B C6B 1.426(8) . ?
C2B C3B 1.388(8) . ?
C2B C13B 1.489(8) . ?
C3B C4B 1.411(8) . ?
C3B H3B 0.9500 . ?
C4B C5B 1.384(8) . ?
C4B C28B 1.563(7) . ?
C5B C6B 1.396(8) . ?
C5B H5B 0.9500 . ?
C6B C7B 1.427(8) . ?
C7B C8B 1.401(8) . ?
C7B C12B 1.417(7) . ?
C8B C9B 1.394(8) . ?
C8B H8B 0.9500 . ?
C9B C10B 1.415(8) . ?
C9B C32B 1.520(8) . ?
C10B C11B 1.397(8) . ?
C10B H10B 0.9500 . ?
C11B C12B 1.424(8) . ?
C11B C36B 1.476(8) . ?
C12B Li1B 2.778(11) . ?
C13B C18B 1.410(8) . ?
C13B C14B 1.416(8) . ?
C13B Li2B 2.411(12) . ?
C14B C15B 1.386(8) . ?
C14B C19B 1.532(8) . ?
C14B Li2B 2.404(13) . ?
C15B C16B 1.407(8) . ?
C15B Li2B 2.424(13) . ?
C15B H15B 1.0000 . ?
C16B C17B 1.376(8) . ?
C16B C22B 1.511(8) . ?
C16B Li2B 2.505(14) . ?
C17B C18B 1.403(8) . ?
C17B Li2B 2.462(13) . ?
C17B H17B 1.0000 . ?
C18B C25B 1.495(8) . ?
C18B Li2B 2.432(12) . ?
C19B C21B 1.501(9) . ?
C19B C20B 1.540(10) . ?
C19B H19B 1.0000 . ?
C20B H20D 0.9800 . ?
C20B H20E 0.9800 . ?
C20B H20F 0.9800 . ?
C21B H21D 0.9800 . ?
C21B H21E 0.9800 . ?
C21B H21F 0.9800 . ?
C22B C23B 1.499(8) . ?
C22B C24B 1.541(9) . ?
C22B H22B 1.0000 . ?
C23B H23D 0.9800 . ?
C23B H23E 0.9800 . ?
C23B H23F 0.9800 . ?
C24B H24D 0.9800 . ?
C24B H24E 0.9800 . ?
C24B H24F 0.9800 . ?
C25B C27B 1.531(8) . ?
C25B C27" 1.533(8) . ?
C25B C26B 1.535(8) . ?
C25B C26" 1.537(7) . ?
C25B H25B 1.0000 . ?
C26B H26D 0.9800 . ?
C26B H26E 0.9800 . ?
C26B H26F 0.9800 . ?
C27B H27D 0.9800 . ?
C27B H27E 0.9800 . ?
C27B H27F 0.9800 . ?
C26" H26G 0.9800 . ?
C26" H26H 0.9800 . ?
C26" H26I 0.9800 . ?
C27" H27G 0.9800 . ?
C27" H27H 0.9800 . ?
C27" H27I 0.9800 . ?
C28B C29" 1.514(6) . ?
C28B C30B 1.517(6) . ?
C28B C31B 1.518(6) . ?
C28B C31" 1.519(6) . ?
C28B C29B 1.534(6) . ?
C28B C30" 1.536(6) . ?
C29B H29G 0.9800 . ?
C29B H29H 0.9800 . ?
C29B H29I 0.9800 . ?
C30B H30G 0.9800 . ?
C30B H30H 0.9800 . ?
C30B H30I 0.9800 . ?
C31B H31G 0.9800 . ?
C31B H31H 0.9800 . ?
C31B H31I 0.9800 . ?
C29" H29J 0.9800 . ?
C29" H29K 0.9800 . ?
C29" H29L 0.9800 . ?
C30" H30J 0.9800 . ?
C30" H30K 0.9800 . ?
C30" H30L 0.9800 . ?
C31" H31J 0.9800 . ?
C31" H31K 0.9800 . ?
C31" H31L 0.9800 . ?
C32B C33B 1.532(8) . ?
C32B C34B 1.540(8) . ?
C32B C35B 1.540(8) . ?
C33B H33D 0.9800 . ?
C33B H33E 0.9800 . ?
C33B H33F 0.9800 . ?
C34B H34D 0.9800 . ?
C34B H34E 0.9800 . ?
C34B H34F 0.9800 . ?
C35B H35D 0.9800 . ?
C35B H35E 0.9800 . ?
C35B H35F 0.9800 . ?
C36B C41B 1.407(8) . ?
C36B C37B 1.432(8) . ?
C36B Li1B 2.615(12) . ?
C37B C38B 1.382(8) . ?
C37B C42B 1.525(7) . ?
C38B C39B 1.404(8) . ?
C38B H38B 0.9500 . ?
C39B C40B 1.390(8) . ?
C39B C45B 1.524(8) . ?
C40B C41B 1.392(8) . ?
C40B H40B 0.9500 . ?
C41B C48B 1.521(8) . ?
C42B C44B 1.509(9) . ?
C42B C43B 1.524(8) . ?
C42B H42B 1.0000 . ?
C43B H43D 0.9800 . ?
C43B H43E 0.9800 . ?
C43B H43F 0.9800 . ?
C44B H44D 0.9800 . ?
C44B H44E 0.9800 . ?
C44B H44F 0.9800 . ?
C45B C47B 1.508(9) . ?
C45B C46B 1.521(9) . ?
C45B H45B 1.0000 . ?
C46B H46D 0.9800 . ?
C46B H46E 0.9800 . ?
C46B H46F 0.9800 . ?
C47B H47D 0.9800 . ?
C47B H47E 0.9800 . ?
C47B H47F 0.9800 . ?
C48B C49B 1.536(11) . ?
C48B C50B 1.544(10) . ?
C48B H48B 1.0000 . ?
C49B H49D 0.9800 . ?
C49B H49E 0.9800 . ?
C49B H49F 0.9800 . ?
C50B H50D 0.9800 . ?
C50B H50E 0.9800 . ?
C50B H50F 0.9800 . ?
C51B C52B 1.527(9) . ?
C51B Li1B 1.977(15) . ?
C51B Li2B 2.056(19) . ?
C51B H51C 1.099(12) . ?
C51B H51D 1.099(12) . ?
C52B C53B 1.509(8) . ?
C52B Li2B 2.502(15) . ?
C52B H52C 0.9900 . ?
C52B H52D 0.9900 . ?
C53B C54B 1.509(9) . ?
C53B H53C 0.9900 . ?
C53B H53D 0.9900 . ?
C54B H54D 0.9800 . ?
C54B H54E 0.9800 . ?
C54B H54F 0.9800 . ?
C51" C52" 1.528(9) . ?
C51" Li2B 2.00(3) . ?
C51" Li1B 2.11(2) . ?
C51" H51E 1.099(12) . ?
C51" H51F 1.092(12) . ?
C52" C53" 1.507(9) . ?
C52" H52E 0.9900 . ?
C52" H52F 0.9900 . ?
C53" C54" 1.510(9) . ?
C53" H53E 0.9900 . ?
C53" H53F 0.9900 . ?
C54" H54G 0.9800 . ?
C54" H54H 0.9800 . ?
C54" H54I 0.9800 . ?
Li1B Li2B 2.624(16) . ?
Li1B H51C 2.109(12) . ?
Li1B H51D 2.099(12) . ?
Li1B H51E 2.106(12) . ?
Li2B H51C 2.08(6) . ?
Li2B H51F 2.105(12) . ?
